data_7134283
loop_
_publ_author_name
'Wilson, Lucinda R. B.'
'Nichol, Gary S.'
'Dalgarno, Scott J.'
'Brechin, Euan K.'

_publ_section_title
;
 A [CuII24] truncated octahedron and its [CuII8] building block.
;
_journal_issue 24
_journal_name_full 'Chemical communications (Cambridge, England)'
_journal_page_first 4722
_journal_page_last 4725
_journal_paper_doi 10.1039/d5cc00532a
_journal_volume 61
_journal_year 2025
_chemical_formula_moiety 'C90 H112 Br5 Cu8 N3 O16 S8, 2(C3 H7 N O), [+ solvents]1.5[C3H7NO]'
_chemical_formula_sum 'C96 H126 Br5 Cu8 N5 O18 S8'
_chemical_formula_weight 2802.36
_space_group_crystal_system orthorhombic
_space_group_IT_number 61
_space_group_name_Hall '-P 2ac 2ab'
_space_group_name_H-M_alt 'P b c a'
_atom_sites_solution_hydrogens mixed
_atom_sites_solution_primary dual
_audit_creation_date 2024-02-09
_audit_creation_method
;
Olex2 1.5-beta
(compiled 2023.08.24 svn.re1ec1418 for OlexSys, GUI svn.r6817)
;
_audit_update_record
;
2025-01-15 deposited with the CCDC.	2025-02-24 downloaded from the CCDC.
;
_cell_angle_alpha 90
_cell_angle_beta 90
_cell_angle_gamma 90
_cell_formula_units_Z 8
_cell_length_a 23.4990(4)
_cell_length_b 25.0057(5)
_cell_length_c 43.0467(8)
_cell_measurement_reflns_used 27775
_cell_measurement_temperature 200.01(10)
_cell_measurement_theta_max 72.4000
_cell_measurement_theta_min 3.6530
_cell_volume 25294.6(8)
_computing_cell_refinement 'CrysAlisPro 1.171.42.81a (Rigaku OD, 2023)'
_computing_data_collection 'CrysAlisPro 1.171.42.81a (Rigaku OD, 2023)'
_computing_data_reduction 'CrysAlisPro 1.171.42.81a (Rigaku OD, 2023)'
_computing_molecular_graphics 'Olex2 1.5-beta (Dolomanov et al., 2009)'
_computing_publication_material 'Olex2 1.5-beta (Dolomanov et al., 2009)'
_computing_structure_refinement 'SHELXL 2018/3 (Sheldrick, 2015)'
_computing_structure_solution 'SHELXT 2018/2 (Sheldrick, 2018)'
_diffrn_ambient_environment N~2~
_diffrn_ambient_temperature 200.01(10)
_diffrn_detector 'CCD plate'
_diffrn_detector_area_resol_mean 5.2792
_diffrn_detector_type Atlas
_diffrn_measured_fraction_theta_full 1.000
_diffrn_measured_fraction_theta_max 1.000
_diffrn_measurement_details
;
List of Runs (angles in degrees, time in seconds):

  # Type    Start    End  Width  t~exp~   \w     \q     \k     \f   Frames
#--------------------------------------------------------------------------
  1  \w    -78.00  30.00   1.00   15.00    --  -42.50  89.00-107.00  108
  2  \w    103.00 178.00   1.00   30.00    --  110.76  89.00-107.00   75
  3  \w     31.00 106.00   1.00   30.00    --  110.76 -89.00 137.00   75
  4  \w   -113.00 -16.00   1.00   15.00    --  -42.50 -57.00 150.00   97
  5  \w   -113.00 -16.00   1.00   15.00    --  -42.50 -57.00  60.00   97
  6  \w    -87.00  -6.00   1.00   15.00    --  -42.50 125.00 -30.00   81
  7  \w      6.00  81.00   1.00   15.00    --   42.50 -99.00 -30.00   75
  8  \w     -9.00  78.00   1.00   15.00    --   42.50 -89.00 137.00   87
  9  \w    103.00 178.00   1.00   30.00    --  110.76  77.00-180.00   75
 10  \w     41.00 113.00   1.00   30.00    --  110.76-125.00 150.00   72
 11  \w     87.00 178.00   1.00   30.00    --  110.76  45.00  90.00   91
 12  \w     41.00 113.00   1.00   30.00    --  110.76-125.00  60.00   72
 13  \w     36.00 135.00   1.00   30.00    --  110.76 -30.00  90.00   99
 14  \w     29.00 106.00   1.00   30.00    --  110.76 -94.00-120.00   77
 15  \w     87.00 178.00   1.00   30.00    --  110.76  30.00   0.00   91
 16  \w   -113.00 -16.00   1.00   15.00    --  -42.50 -57.00   0.00   97
 17  \w   -113.00 -16.00   1.00   15.00    --  -42.50 -57.00-150.00   97
 18  \w   -121.00  -6.00   1.00   15.00    --  -42.50 -19.00-120.00  115
 19  \w   -113.00 -54.00   1.00   15.00    --  -42.50 -57.00 120.00   59
 20  \w   -113.00 -16.00   1.00   15.00    --  -42.50 -57.00 -90.00   97
;
_diffrn_measurement_device 'four-circle diffractometer'
_diffrn_measurement_device_type 'Rigaku Oxford Diffraction SuperNova'
_diffrn_measurement_method '\w scans'
_diffrn_orient_matrix_type 'CrysAlisPro convention (1999,Acta A55,543-557)'
_diffrn_orient_matrix_UB_11 -0.0114866000
_diffrn_orient_matrix_UB_12 0.0271947000
_diffrn_orient_matrix_UB_13 -0.0315075000
_diffrn_orient_matrix_UB_21 0.0636681000
_diffrn_orient_matrix_UB_22 -0.0042192000
_diffrn_orient_matrix_UB_23 -0.0081548000
_diffrn_orient_matrix_UB_31 -0.0105480000
_diffrn_orient_matrix_UB_32 -0.0551175000
_diffrn_orient_matrix_UB_33 -0.0149028000
_diffrn_radiation_monochromator mirror
_diffrn_radiation_probe x-ray
_diffrn_radiation_type 'Cu K\a'
_diffrn_radiation_wavelength 1.54184
_diffrn_reflns_av_R_equivalents 0.1074
_diffrn_reflns_av_unetI/netI 0.0417
_diffrn_reflns_Laue_measured_fraction_full 1.000
_diffrn_reflns_Laue_measured_fraction_max 1.000
_diffrn_reflns_limit_h_max 23
_diffrn_reflns_limit_h_min -23
_diffrn_reflns_limit_k_max 21
_diffrn_reflns_limit_k_min -25
_diffrn_reflns_limit_l_max 43
_diffrn_reflns_limit_l_min -43
_diffrn_reflns_number 177307
_diffrn_reflns_point_group_measured_fraction_full 1.000
_diffrn_reflns_point_group_measured_fraction_max 1.000
_diffrn_reflns_theta_full 50.436
_diffrn_reflns_theta_max 50.436
_diffrn_reflns_theta_min 3.535
_diffrn_source 'micro-focus sealed X-ray tube'
_diffrn_source_current 0.8
_diffrn_source_type 'SuperNova (Cu) X-ray Source'
_diffrn_source_voltage 50.0
_exptl_absorpt_coefficient_mu 4.984
_exptl_absorpt_correction_T_max 0.44731
_exptl_absorpt_correction_T_min 0.41659
_exptl_absorpt_correction_type multi-scan
_exptl_absorpt_process_details
;
CrysAlisPro 1.171.42.81a (Rigaku Oxford Diffraction, 2023)
Spherical absorption correction
using equivalent radius and absorption coefficient.
Empirical absorption correction using spherical harmonics,
implemented in SCALE3 ABSPACK scaling algorithm.
;
_exptl_crystal_colour 'pale brown'
_exptl_crystal_density_diffrn 1.472
_exptl_crystal_description plate
_exptl_crystal_F_000 11328
_exptl_crystal_recrystallization_method
'The material was recrystallised from a mixture of DMF and methanol  by slow evaporation'
_exptl_crystal_size_max 0.14
_exptl_crystal_size_mid 0.09
_exptl_crystal_size_min 0.03
_exptl_crystal_size_rad 0.038
_refine_diff_density_max 1.834
_refine_diff_density_min -0.745
_refine_diff_density_rms 0.132
_refine_ls_extinction_method none
_refine_ls_goodness_of_fit_ref 1.028
_refine_ls_hydrogen_treatment mixed
_refine_ls_matrix_type full
_refine_ls_number_parameters 1254
_refine_ls_number_reflns 13238
_refine_ls_number_restraints 1390
_refine_ls_restrained_S_all 0.983
_refine_ls_R_factor_all 0.1188
_refine_ls_R_factor_gt 0.0906
_refine_ls_shift/su_max 0.001
_refine_ls_shift/su_mean 0.000
_refine_ls_structure_factor_coef Fsqd
_refine_ls_weighting_details 'w=1/[\s^2^(Fo^2^)+(0.1233P)^2^+325.5473P] where P=(Fo^2^+2Fc^2^)/3'
_refine_ls_weighting_scheme calc
_refine_ls_wR_factor_gt 0.2358
_refine_ls_wR_factor_ref 0.2607
_reflns_Friedel_coverage 0.000
_reflns_number_gt 9465
_reflns_number_total 13238
_reflns_threshold_expression 'I > 2\s(I)'
_cod_data_source_file d5cc00532a2.cif
_cod_data_source_block 2
_cod_depositor_comments 'Adding full bibliography for 7134282--7134283.cif.'
_cod_database_code 7134283
_shelx_shelxl_version_number 2018/3
_chemical_oxdiff_formula 'C H N O Cl Cu S'
_chemical_oxdiff_usercomment '@ 120 K LW-1040'
_shelx_space_group_comment
;
The symmetry employed for this shelxl refinement is uniquely defined
by the following loop, which should always be used as a source of
symmetry information in preference to the above space-group names.
They are only intended as comments.
;
_shelx_estimated_absorpt_t_max 0.865
_shelx_estimated_absorpt_t_min 0.542
_olex2_refinement_description
;
1. Fixed Uiso
 At 1.2 times of:
  All C(H) groups, All O(H) groups, All O(H,H) groups
 At 1.5 times of:
  All C(H,H,H) groups
2. Restrained distances
 O16-H16B = O16-H16A
 0.84 with sigma of 0.001
 O12-H12
 0.84 with sigma of 0.02
 C91-O17
 1.22 with sigma of 0.02
 C91-N4
 1.36 with sigma of 0.02
 N4-C93
 1.45 with sigma of 0.02
 N4-C92
 1.46 with sigma of 0.02
 C94-O18
 1.22 with sigma of 0.02
 C94-N5
 1.36 with sigma of 0.02
 N5-C96
 1.45 with sigma of 0.02
 N5-C95
 1.46 with sigma of 0.02
 H16A-H16B
 1.35 with sigma of 0.002
 C91-C93
 2.46 with sigma of 0.04
 C91-C92
 2.45 with sigma of 0.04
 C94-C96
 2.46 with sigma of 0.04
 C94-C95
 2.45 with sigma of 0.04
 C67-C68 \\sim C67-C68A
 with sigma of 0.02
 C67-C69 \\sim C67-C69A
 with sigma of 0.02
 C67-C70 \\sim C67-C70A
 with sigma of 0.02
 N4-C93 \\sim N4-C92
 with sigma of 0.02
 N5-C96 \\sim N5-C95
 with sigma of 0.02
 C79-C77 \\sim C78-C77 \\sim C80-C77
 with sigma of 0.02
3. Restrained planarity
 O17, N4, C91, C92, C93
 with sigma of 0.1
 O18, N5, C94, C95, C96
 with sigma of 0.1
4. Rigid bond restraints
 C67, C68, C69, C70
 with sigma for 1-2 distances of 0.01 and sigma for 1-3 distances of 0.01
 C67, C68A, C69A, C70A
 with sigma for 1-2 distances of 0.01 and sigma for 1-3 distances of 0.01
5. Uiso/Uaniso restraints and constraints
C67 \\sim C68 \\sim C69 \\sim C70: within 2A with sigma of 0.04 and sigma for
terminal atoms of 0.08 within 2A
C67 \\sim C68A \\sim C69A \\sim C70A: within 2A with sigma of 0.04 and sigma
for terminal atoms of 0.08 within 2A
O17 \\sim N4 \\sim C91 \\sim C92 \\sim C93: within 2A with sigma of 0.04 and
sigma for terminal atoms of 0.08 within 2A
O18 \\sim N5 \\sim C94 \\sim C95 \\sim C96: within 2A with sigma of 0.04 and
sigma for terminal atoms of 0.08 within 2A
Uanis(C70) = Uanis(C67)
6. Rigid body (RIGU) restrains
 All non-hydrogen atoms
 with sigma for 1-2 distances of 0.004 and sigma for 1-3 distances of 0.004
7. Same fragment restrains
{C1, C2, C3, C4, C5, C6, C7, C8, C9, C10} sigma for 1-2: 0.02, 1-3: 0.04
as in
{C61, C62, C63, C64, C65, C66, C67, C68, C69, C70}
8. Others
 Sof(C68A)=Sof(H68D)=Sof(H68E)=Sof(H68F)=Sof(C69A)=Sof(H69D)=Sof(H69E)=
 Sof(H69F)=Sof(C70A)=Sof(H70D)=Sof(H70E)=Sof(H70F)=1-FVAR(1)
 Sof(C68)=Sof(H68A)=Sof(H68B)=Sof(H68C)=Sof(C69)=Sof(H69A)=Sof(H69B)=Sof(H69C)=
 Sof(C70)=Sof(H70A)=Sof(H70B)=Sof(H70C)=FVAR(1)
 Fixed Sof: Br5(0.5) Br6(0.5)
9.a Everything fixed:
 H12
9.b Me refined with riding coordinates:
 C8(H8A,H8B,H8C), C9(H9A,H9B,H9C), C10(H10A,H10B,H10C), C18(H18A,H18B,H18C),
 C19(H19A,H19B,H19C), C20(H20A,H20B,H20C), C28(H28A,H28B,H28C), C29(H29A,H29B,
 H29C), C30(H30A,H30B,H30C), C38(H38A,H38B,H38C), C39(H39A,H39B,H39C), C40(H40A,
 H40B,H40C), C48(H48A,H48B,H48C), C49(H49A,H49B,H49C), C50(H50A,H50B,H50C),
 C58(H58A,H58B,H58C), C59(H59A,H59B,H59C), C60(H60A,H60B,H60C), C68(H68A,H68B,
 H68C), C69(H69A,H69B,H69C), C70(H70A,H70B,H70C), C68A(H68D,H68E,H68F),
 C69A(H69D,H69E,H69F), C70A(H70D,H70E,H70F), C78(H78A,H78B,H78C), C79(H79A,H79B,
 H79C), C80(H80A,H80B,H80C), C93(H93A,H93B,H93C), C92(H92A,H92B,H92C), C96(H96A,
 H96B,H96C), C95(H95A,H95B,H95C)
9.c Aromatic/amide H refined with riding coordinates:
 C3(H3), C5(H5), C13(H13), C15(H15), C23(H23), C25(H25), C33(H33), C35(H35),
 C43(H43), C45(H45), C53(H53), C55(H55), C63(H63), C65(H65), C73(H73), C75(H75),
  C82(H82), C85(H85), C88(H88), C91(H91), C94(H94)
9.d Idealised Me refined as rotating group:
 C83(H83A,H83B,H83C), C84(H84A,H84B,H84C), C86(H86A,H86B,H86C), C87(H87A,H87B,
 H87C), C89(H89A,H89B,H89C), C90(H90A,H90B,H90C)
;
_smtbx_masks_void_probe_radius 1.2
_smtbx_masks_void_truncation_radius 1.2
_olex2_diffrn_ambient_temperature_device 'Oxford Cryosystems Cryostream 700+'
_olex2_exptl_crystal_mounting_method 'The crystal was mounted on a MITIGEN holder in Paratone oil'
_olex2_submission_original_sample_id LW-1040
_olex2_submission_special_instructions 'No special instructions were received'
_oxdiff_exptl_absorpt_empirical_details
;
Empirical correction (ABSPACK) includes:
- Absorption correction using spherical harmonics
- Frame scaling
;
_oxdiff_exptl_absorpt_empirical_full_max 1.543
_oxdiff_exptl_absorpt_empirical_full_min 0.693

loop_
_space_group_symop_operation_xyz
'x, y, z'
'-x+1/2, -y, z+1/2'
'-x, y+1/2, -z+1/2'
'x+1/2, -y+1/2, -z'
'-x, -y, -z'
'x-1/2, y, -z-1/2'
'x, -y-1/2, z-1/2'
'-x-1/2, y-1/2, z'

loop_
_atom_site_label
_atom_site_type_symbol
_atom_site_fract_x
_atom_site_fract_y
_atom_site_fract_z
_atom_site_U_iso_or_equiv
_atom_site_adp_type
_atom_site_occupancy
_atom_site_site_symmetry_order
_atom_site_calc_flag
_atom_site_refinement_flags_posn
_atom_site_refinement_flags_adp
_atom_site_refinement_flags_occupancy
_atom_site_disorder_assembly
_atom_site_disorder_group
Br1 Br 0.20832(10) 0.12005(7) 0.42935(5) 0.0933(6) Uani 1 1 d . . . . .
Br2 Br 0.22941(6) 0.24715(6) 0.46826(3) 0.0563(4) Uani 1 1 d . . . . .
Br3 Br 0.22397(7) 0.49161(6) 0.52799(3) 0.0642(5) Uani 1 1 d . . . . .
Br4 Br 0.20682(11) 0.62174(8) 0.56319(5) 0.1081(8) Uani 1 1 d . . . . .
Br5 Br 0.3859(3) 0.2872(3) 0.48882(12) 0.151(2) Uani 0.5 1 d . . P A 1
Br6 Br 0.39726(13) 0.44848(15) 0.51318(7) 0.0727(10) Uani 0.5 1 d . . P B 1
Cu1 Cu 0.13392(7) 0.30912(7) 0.43985(4) 0.0453(5) Uani 1 1 d . . . . .
Cu2 Cu 0.22623(8) 0.21045(8) 0.41578(4) 0.0571(6) Uani 1 1 d . . . . .
Cu3 Cu 0.34328(8) 0.27436(8) 0.44235(4) 0.0558(6) Uani 1 1 d . . . . .
Cu4 Cu 0.24703(7) 0.36927(7) 0.46458(4) 0.0406(5) Uani 1 1 d . . . . .
Cu5 Cu 0.21701(10) 0.53196(8) 0.57923(5) 0.0667(6) Uani 1 1 d . . . . .
Cu6 Cu 0.12803(7) 0.42988(7) 0.55584(4) 0.0485(5) Uani 1 1 d . . . . .
Cu7 Cu 0.24397(7) 0.37293(7) 0.53482(4) 0.0427(5) Uani 1 1 d . . . . .
Cu8 Cu 0.33994(9) 0.46828(10) 0.55705(5) 0.0691(7) Uani 1 1 d . . . . .
S1 S 0.08012(13) 0.35734(15) 0.39421(8) 0.0513(9) Uani 1 1 d . . . . .
S2 S 0.22512(15) 0.19316(15) 0.36220(8) 0.0618(10) Uani 1 1 d . . . . .
S3 S 0.41449(14) 0.30460(16) 0.39994(8) 0.0604(10) Uani 1 1 d . . . . .
S4 S 0.26655(14) 0.46166(13) 0.44339(7) 0.0488(8) Uani 1 1 d . . . . .
S5 S 0.21138(16) 0.55274(16) 0.63230(9) 0.0683(11) Uani 1 1 d . . . . .
S6 S 0.07126(13) 0.38416(15) 0.60100(8) 0.0541(9) Uani 1 1 d . . . . .
S7 S 0.26299(15) 0.28082(14) 0.55686(8) 0.0559(9) Uani 1 1 d . . . . .
S8 S 0.40481(15) 0.4400(2) 0.60208(10) 0.0863(15) Uani 1 1 d . . . . .
O1 O 0.1634(3) 0.2655(4) 0.40564(18) 0.052(2) Uani 1 1 d . . . . .
O2 O 0.2994(4) 0.2518(4) 0.4057(2) 0.061(2) Uani 1 1 d . . . . .
O3 O 0.3142(3) 0.3487(3) 0.43742(18) 0.0455(19) Uani 1 1 d . . . . .
O4 O 0.1902(3) 0.3668(3) 0.43176(17) 0.0412(18) Uani 1 1 d . . . . .
O5 O 0.1559(3) 0.4746(3) 0.58999(19) 0.052(2) Uani 1 1 d . . . . .
O6 O 0.1842(3) 0.3742(3) 0.56620(18) 0.046(2) Uani 1 1 d . . . . .
O7 O 0.3075(3) 0.3956(4) 0.56358(18) 0.053(2) Uani 1 1 d . . . . .
O8 O 0.2921(4) 0.4951(4) 0.5908(2) 0.065(3) Uani 1 1 d . . . . .
O9 O 0.1055(3) 0.3460(4) 0.47560(18) 0.051(2) Uani 1 1 d . . . . .
O10 O 0.1887(3) 0.3690(3) 0.49892(17) 0.043(2) Uani 1 1 d . . . . .
O11 O 0.1032(3) 0.3899(4) 0.52013(18) 0.052(2) Uani 1 1 d . . . . .
O12 O 0.2953(3) 0.3699(3) 0.50036(17) 0.046(2) Uani 1 1 d D . . . .
H12 H 0.321270 0.392300 0.502860 0.055 Uiso 1 1 d D U . . .
O13 O 0.0726(4) 0.2565(4) 0.4483(2) 0.071(3) Uani 1 1 d . . . . .
O14 O 0.3775(5) 0.2030(4) 0.4453(3) 0.086(3) Uani 1 1 d . . . . .
O15 O 0.0659(4) 0.4819(4) 0.5460(2) 0.063(2) Uani 1 1 d . . . . .
O16 O 0.3653(6) 0.5460(6) 0.5498(3) 0.156(7) Uani 1 1 d D . . . .
H16A H 0.3959(13) 0.548(3) 0.5597(11) 0.187 Uiso 1 1 d D U . . .
H16B H 0.361(4) 0.5757(12) 0.5409(13) 0.187 Uiso 1 1 d D U . . .
N1 N 0.0309(7) 0.1765(6) 0.4489(3) 0.099(4) Uani 1 1 d . . . . .
N2 N 0.3839(6) 0.1169(6) 0.4621(3) 0.085(4) Uani 1 1 d . . . . .
N3 N 0.0274(5) 0.5646(5) 0.5430(3) 0.072(3) Uani 1 1 d . . . . .
C1 C 0.1504(5) 0.2757(5) 0.3758(3) 0.050(3) Uani 1 1 d D . . . .
C2 C 0.1137(5) 0.3155(5) 0.3661(3) 0.053(3) Uani 1 1 d D . . . .
C3 C 0.0997(5) 0.3222(6) 0.3348(3) 0.058(3) Uani 1 1 d D . . . .
H3 H 0.073709 0.349540 0.329028 0.070 Uiso 1 1 calc R U . . .
C4 C 0.1230(6) 0.2899(6) 0.3119(3) 0.062(3) Uani 1 1 d D . . . .
C5 C 0.1619(6) 0.2505(6) 0.3211(3) 0.063(4) Uani 1 1 d D . . . .
H5 H 0.179346 0.228567 0.305857 0.075 Uiso 1 1 calc R U . . .
C6 C 0.1751(5) 0.2430(5) 0.3519(3) 0.054(3) Uani 1 1 d D . . . .
C7 C 0.1069(6) 0.2951(7) 0.2772(3) 0.079(4) Uani 1 1 d D . . . .
C8 C 0.1616(8) 0.3069(9) 0.2582(4) 0.118(7) Uani 1 1 d D . . . .
H8A H 0.189634 0.278527 0.261889 0.177 Uiso 1 1 calc R U . . .
H8B H 0.152232 0.308128 0.236013 0.177 Uiso 1 1 calc R U . . .
H8C H 0.177587 0.341341 0.264619 0.177 Uiso 1 1 calc R U . . .
C9 C 0.0837(9) 0.2416(7) 0.2653(4) 0.115(6) Uani 1 1 d D . . . .
H9A H 0.111466 0.213224 0.269417 0.173 Uiso 1 1 calc R U . . .
H9B H 0.047907 0.233231 0.275989 0.173 Uiso 1 1 calc R U . . .
H9C H 0.076754 0.244014 0.242900 0.173 Uiso 1 1 calc R U . . .
C10 C 0.0641(8) 0.3398(8) 0.2710(4) 0.100(5) Uani 1 1 d D . . . .
H10A H 0.079387 0.373792 0.278740 0.150 Uiso 1 1 calc R U . . .
H10B H 0.057131 0.342586 0.248642 0.150 Uiso 1 1 calc R U . . .
H10C H 0.028284 0.331803 0.281731 0.150 Uiso 1 1 calc R U . . .
C11 C 0.3206(6) 0.2473(6) 0.3779(3) 0.054(3) Uani 1 1 d . . . . .
C12 C 0.2928(5) 0.2229(5) 0.3531(3) 0.053(3) Uani 1 1 d . . . . .
C13 C 0.3149(6) 0.2201(5) 0.3238(3) 0.057(3) Uani 1 1 d . . . . .
H13 H 0.292752 0.204747 0.307674 0.068 Uiso 1 1 calc R U . . .
C14 C 0.3686(6) 0.2391(6) 0.3171(3) 0.058(3) Uani 1 1 d . . . . .
C15 C 0.3973(6) 0.2656(6) 0.3407(3) 0.062(4) Uani 1 1 d . . . . .
H15 H 0.433089 0.281627 0.336347 0.075 Uiso 1 1 calc R U . . .
C16 C 0.3751(5) 0.2694(6) 0.3704(3) 0.053(3) Uani 1 1 d . . . . .
C17 C 0.3958(8) 0.2347(8) 0.2848(4) 0.088(5) Uani 1 1 d . . . . .
C18 C 0.4326(11) 0.2786(10) 0.2761(5) 0.158(10) Uani 1 1 d . . . . .
H18A H 0.411287 0.312206 0.277042 0.237 Uiso 1 1 calc R U . . .
H18B H 0.464937 0.280267 0.290462 0.237 Uiso 1 1 calc R U . . .
H18C H 0.446679 0.273012 0.254896 0.237 Uiso 1 1 calc R U . . .
C19 C 0.4276(18) 0.1862(12) 0.2832(7) 0.30(2) Uani 1 1 d . . . . .
H19A H 0.403087 0.156116 0.289040 0.443 Uiso 1 1 calc R U . . .
H19B H 0.441626 0.180975 0.262004 0.443 Uiso 1 1 calc R U . . .
H19C H 0.459885 0.188230 0.297571 0.443 Uiso 1 1 calc R U . . .
C20 C 0.3501(12) 0.2326(18) 0.2598(5) 0.28(2) Uani 1 1 d . . . . .
H20A H 0.327610 0.265579 0.260433 0.418 Uiso 1 1 calc R U . . .
H20B H 0.368031 0.228969 0.239387 0.418 Uiso 1 1 calc R U . . .
H20C H 0.325140 0.201854 0.263590 0.418 Uiso 1 1 calc R U . . .
C21 C 0.3400(5) 0.3845(6) 0.4184(3) 0.049(3) Uani 1 1 d . . . . .
C22 C 0.3851(5) 0.3708(6) 0.3987(3) 0.057(3) Uani 1 1 d . . . . .
C23 C 0.4079(6) 0.4081(7) 0.3786(3) 0.067(4) Uani 1 1 d . . . . .
H23 H 0.437595 0.397239 0.365037 0.081 Uiso 1 1 calc R U . . .
C24 C 0.3892(6) 0.4619(7) 0.3772(4) 0.067(4) Uani 1 1 d . . . . .
C25 C 0.3460(6) 0.4733(6) 0.3975(3) 0.060(3) Uani 1 1 d . . . . .
H25 H 0.331519 0.508754 0.397269 0.072 Uiso 1 1 calc R U . . .
C26 C 0.3215(5) 0.4377(5) 0.4183(3) 0.048(3) Uani 1 1 d . . . . .
C27 C 0.4123(8) 0.5018(8) 0.3539(4) 0.091(5) Uani 1 1 d . . . . .
C28 C 0.4560(13) 0.4785(11) 0.3329(8) 0.219(14) Uani 1 1 d . . . . .
H28A H 0.486616 0.462690 0.345296 0.329 Uiso 1 1 calc R U . . .
H28B H 0.438480 0.450841 0.319914 0.329 Uiso 1 1 calc R U . . .
H28C H 0.471648 0.506733 0.319591 0.329 Uiso 1 1 calc R U . . .
C29 C 0.4389(14) 0.5445(11) 0.3726(6) 0.205(14) Uani 1 1 d . . . . .
H29A H 0.469493 0.529246 0.385315 0.308 Uiso 1 1 calc R U . . .
H29B H 0.454541 0.571912 0.358835 0.308 Uiso 1 1 calc R U . . .
H29C H 0.410138 0.560583 0.386243 0.308 Uiso 1 1 calc R U . . .
C30 C 0.3665(10) 0.5255(11) 0.3350(6) 0.174(12) Uani 1 1 d . . . . .
H30A H 0.348451 0.497558 0.322459 0.261 Uiso 1 1 calc R U . . .
H30B H 0.338005 0.541672 0.348782 0.261 Uiso 1 1 calc R U . . .
H30C H 0.382408 0.553002 0.321373 0.261 Uiso 1 1 calc R U . . .
C31 C 0.1749(5) 0.4106(5) 0.4159(3) 0.042(3) Uani 1 1 d . . . . .
C32 C 0.1265(5) 0.4124(5) 0.3967(3) 0.044(3) Uani 1 1 d . . . . .
C33 C 0.1133(6) 0.4586(6) 0.3796(3) 0.053(3) Uani 1 1 d . . . . .
H33 H 0.080085 0.458629 0.367006 0.064 Uiso 1 1 calc R U . . .
C34 C 0.1470(6) 0.5041(6) 0.3803(3) 0.066(4) Uani 1 1 d . . . . .
C35 C 0.1920(6) 0.5030(5) 0.4008(3) 0.055(3) Uani 1 1 d . . . . .
H35 H 0.214331 0.534404 0.403159 0.066 Uiso 1 1 calc R U . . .
C36 C 0.2059(5) 0.4592(5) 0.4177(3) 0.044(3) Uani 1 1 d . . . . .
C37 C 0.1334(9) 0.5535(7) 0.3603(5) 0.099(5) Uani 1 1 d . . . . .
C38 C 0.1266(12) 0.6003(8) 0.3785(6) 0.153(9) Uani 1 1 d . . . . .
H38A H 0.159185 0.604080 0.392564 0.230 Uiso 1 1 calc R U . . .
H38B H 0.124541 0.631628 0.364845 0.230 Uiso 1 1 calc R U . . .
H38C H 0.091515 0.597649 0.390680 0.230 Uiso 1 1 calc R U . . .
C39 C 0.1887(13) 0.5674(10) 0.3404(6) 0.172(10) Uani 1 1 d . . . . .
H39A H 0.220588 0.574814 0.354430 0.258 Uiso 1 1 calc R U . . .
H39B H 0.198293 0.536940 0.327045 0.258 Uiso 1 1 calc R U . . .
H39C H 0.181265 0.598901 0.327494 0.258 Uiso 1 1 calc R U . . .
C40 C 0.0903(15) 0.5435(10) 0.3394(8) 0.260(18) Uani 1 1 d . . . . .
H40A H 0.098655 0.510557 0.327998 0.389 Uiso 1 1 calc R U . . .
H40B H 0.054259 0.539439 0.350653 0.389 Uiso 1 1 calc R U . . .
H40C H 0.087285 0.573419 0.324818 0.389 Uiso 1 1 calc R U . . .
C41 C 0.1378(5) 0.4690(6) 0.6191(3) 0.054(3) Uani 1 1 d . . . . .
C42 C 0.1579(6) 0.5064(6) 0.6420(3) 0.065(4) Uani 1 1 d . . . . .
C43 C 0.1375(7) 0.5033(8) 0.6719(4) 0.096(6) Uani 1 1 d . . . . .
H43 H 0.149976 0.529189 0.686484 0.115 Uiso 1 1 calc R U . . .
C44 C 0.0991(7) 0.4637(9) 0.6820(4) 0.103(6) Uani 1 1 d . . . . .
C45 C 0.0805(6) 0.4286(7) 0.6590(3) 0.078(5) Uani 1 1 d . . . . .
H45 H 0.053451 0.402096 0.664680 0.093 Uiso 1 1 calc R U . . .
C46 C 0.0988(6) 0.4297(6) 0.6282(3) 0.061(3) Uani 1 1 d . . . . .
C47 C 0.0745(9) 0.4651(13) 0.7152(4) 0.147(8) Uani 1 1 d . . . . .
C48 C 0.0408(13) 0.5178(13) 0.7200(6) 0.215(12) Uani 1 1 d . . . . .
H48A H 0.065502 0.548383 0.715440 0.323 Uiso 1 1 calc R U . . .
H48B H 0.007857 0.518389 0.706046 0.323 Uiso 1 1 calc R U . . .
H48C H 0.027743 0.519921 0.741591 0.323 Uiso 1 1 calc R U . . .
C49 C 0.1280(10) 0.4655(16) 0.7378(5) 0.251(18) Uani 1 1 d . . . . .
H49A H 0.151604 0.496917 0.733429 0.376 Uiso 1 1 calc R U . . .
H49B H 0.114961 0.466745 0.759406 0.376 Uiso 1 1 calc R U . . .
H49C H 0.150544 0.432953 0.734517 0.376 Uiso 1 1 calc R U . . .
C50 C 0.0397(10) 0.4186(11) 0.7216(4) 0.162(10) Uani 1 1 d . . . . .
H50A H 0.024848 0.420884 0.742867 0.243 Uiso 1 1 calc R U . . .
H50B H 0.007883 0.417258 0.706924 0.243 Uiso 1 1 calc R U . . .
H50C H 0.062778 0.386164 0.719488 0.243 Uiso 1 1 calc R U . . .
C51 C 0.1700(5) 0.3310(5) 0.5823(3) 0.043(3) Uani 1 1 d . . . . .
C52 C 0.1207(6) 0.3308(6) 0.6016(3) 0.053(3) Uani 1 1 d . . . . .
C53 C 0.1067(6) 0.2841(6) 0.6186(3) 0.065(4) Uani 1 1 d . . . . .
H53 H 0.073187 0.284543 0.630891 0.078 Uiso 1 1 calc R U . . .
C54 C 0.1389(7) 0.2379(7) 0.6183(4) 0.076(4) Uani 1 1 d . . . . .
C55 C 0.1877(6) 0.2394(6) 0.5993(3) 0.065(4) Uani 1 1 d . . . . .
H55 H 0.211537 0.208774 0.598331 0.078 Uiso 1 1 calc R U . . .
C56 C 0.2022(6) 0.2840(6) 0.5820(3) 0.053(3) Uani 1 1 d . . . . .
C57 C 0.1254(9) 0.1893(9) 0.6367(5) 0.113(6) Uani 1 1 d . . . . .
C58 C 0.0752(11) 0.1943(10) 0.6588(6) 0.181(12) Uani 1 1 d . . . . .
H58A H 0.041586 0.206307 0.647264 0.272 Uiso 1 1 calc R U . . .
H58B H 0.067354 0.159422 0.668299 0.272 Uiso 1 1 calc R U . . .
H58C H 0.084202 0.220317 0.675097 0.272 Uiso 1 1 calc R U . . .
C59 C 0.1755(11) 0.1712(11) 0.6546(7) 0.192(12) Uani 1 1 d . . . . .
H59A H 0.165542 0.139100 0.666508 0.288 Uiso 1 1 calc R U . . .
H59B H 0.206676 0.162802 0.640272 0.288 Uiso 1 1 calc R U . . .
H59C H 0.187522 0.199538 0.668862 0.288 Uiso 1 1 calc R U . . .
C60 C 0.1066(15) 0.1452(9) 0.6139(6) 0.205(13) Uani 1 1 d . . . . .
H60A H 0.073337 0.157526 0.602119 0.308 Uiso 1 1 calc R U . . .
H60B H 0.137743 0.137227 0.599494 0.308 Uiso 1 1 calc R U . . .
H60C H 0.096592 0.112835 0.625507 0.308 Uiso 1 1 calc R U . . .
C61 C 0.3327(5) 0.3581(6) 0.5813(3) 0.055(3) Uani 1 1 d D . . . .
C62 C 0.3169(5) 0.3047(6) 0.5818(3) 0.058(3) Uani 1 1 d D . . . .
C63 C 0.3444(6) 0.2676(6) 0.6008(3) 0.084(4) Uani 1 1 d D . . . .
H63 H 0.333700 0.230990 0.599947 0.101 Uiso 1 1 calc R U . . .
C64 C 0.3868(7) 0.2833(7) 0.6208(3) 0.098(5) Uani 1 1 d D . . . .
C65 C 0.4037(7) 0.3374(7) 0.6210(3) 0.098(5) Uani 1 1 d D . . . .
H65 H 0.433093 0.348690 0.634650 0.118 Uiso 1 1 calc R U . . .
C66 C 0.3783(5) 0.3743(6) 0.6016(3) 0.076(4) Uani 1 1 d D . . . .
C67 C 0.4173(9) 0.2437(9) 0.6426(5) 0.166(8) Uani 1 1 d D U . . .
C68 C 0.405(2) 0.258(2) 0.6771(6) 0.176(18) Uani 0.45(3) 1 d D U P C 1
H68A H 0.418769 0.294680 0.681253 0.265 Uiso 0.45(3) 1 calc R U P C 1
H68B H 0.364395 0.256147 0.681158 0.265 Uiso 0.45(3) 1 calc R U P C 1
H68C H 0.425476 0.233106 0.690705 0.265 Uiso 0.45(3) 1 calc R U P C 1
C69 C 0.395(2) 0.1867(12) 0.6385(14) 0.182(16) Uani 0.45(3) 1 d D U P C 1
H69A H 0.353882 0.186116 0.642131 0.273 Uiso 0.45(3) 1 calc R U P C 1
H69B H 0.403117 0.174349 0.617373 0.273 Uiso 0.45(3) 1 calc R U P C 1
H69C H 0.413907 0.163060 0.653489 0.273 Uiso 0.45(3) 1 calc R U P C 1
C70 C 0.4819(12) 0.249(2) 0.6374(12) 0.166(8) Uani 0.45(3) 1 d D U P C 1
H70A H 0.493126 0.286679 0.640341 0.249 Uiso 0.45(3) 1 calc R U P C 1
H70B H 0.502229 0.226712 0.652340 0.249 Uiso 0.45(3) 1 calc R U P C 1
H70C H 0.491438 0.238001 0.616223 0.249 Uiso 0.45(3) 1 calc R U P C 1
C68A C 0.3713(17) 0.218(2) 0.6643(12) 0.197(17) Uani 0.55(3) 1 d D U P C 2
H68D H 0.342921 0.199000 0.651565 0.295 Uiso 0.55(3) 1 calc R U P C 2
H68E H 0.389788 0.191877 0.678219 0.295 Uiso 0.55(3) 1 calc R U P C 2
H68F H 0.352667 0.245458 0.676575 0.295 Uiso 0.55(3) 1 calc R U P C 2
C69A C 0.445(3) 0.199(2) 0.6235(10) 0.19(2) Uani 0.55(3) 1 d D U P C 2
H69D H 0.418633 0.187089 0.607357 0.292 Uiso 0.55(3) 1 calc R U P C 2
H69E H 0.479843 0.212965 0.613655 0.292 Uiso 0.55(3) 1 calc R U P C 2
H69F H 0.454804 0.169219 0.637097 0.292 Uiso 0.55(3) 1 calc R U P C 2
C70A C 0.452(3) 0.268(2) 0.6688(13) 0.23(2) Uani 0.55(3) 1 d D U P C 2
H70D H 0.430352 0.295472 0.679336 0.342 Uiso 0.55(3) 1 calc R U P C 2
H70E H 0.462361 0.239498 0.683757 0.342 Uiso 0.55(3) 1 calc R U P C 2
H70F H 0.487399 0.283243 0.660315 0.342 Uiso 0.55(3) 1 calc R U P C 2
C71 C 0.3082(6) 0.4958(6) 0.6206(3) 0.059(3) Uani 1 1 d . . . . .
C72 C 0.3590(6) 0.4710(7) 0.6298(3) 0.072(4) Uani 1 1 d . . . . .
C73 C 0.3750(7) 0.4702(7) 0.6617(3) 0.084(5) Uani 1 1 d . . . . .
H73 H 0.409826 0.453798 0.667540 0.101 Uiso 1 1 calc R U . . .
C74 C 0.3401(7) 0.4932(7) 0.6846(3) 0.078(4) Uani 1 1 d . . . . .
C75 C 0.2920(7) 0.5193(6) 0.6747(3) 0.073(4) Uani 1 1 d . . . . .
H75 H 0.269060 0.537431 0.689459 0.087 Uiso 1 1 calc R U . . .
C76 C 0.2760(6) 0.5199(6) 0.6436(3) 0.061(3) Uani 1 1 d . . . . .
C77 C 0.3543(8) 0.4898(8) 0.7190(4) 0.118(6) Uani 1 1 d D . . . .
C78 C 0.3031(10) 0.4720(15) 0.7368(5) 0.243(15) Uani 1 1 d D . . . .
H78A H 0.291643 0.436288 0.729825 0.364 Uiso 1 1 calc R U . . .
H78B H 0.312234 0.470826 0.759036 0.364 Uiso 1 1 calc R U . . .
H78C H 0.271792 0.497207 0.733348 0.364 Uiso 1 1 calc R U . . .
C79 C 0.3723(18) 0.5434(11) 0.7291(6) 0.282(19) Uani 1 1 d D . . . .
H79A H 0.405890 0.554476 0.717184 0.423 Uiso 1 1 calc R U . . .
H79B H 0.341351 0.568933 0.725570 0.423 Uiso 1 1 calc R U . . .
H79C H 0.381792 0.542552 0.751258 0.423 Uiso 1 1 calc R U . . .
C80 C 0.4012(9) 0.4505(10) 0.7260(5) 0.137(8) Uani 1 1 d D . . . .
H80A H 0.389568 0.414692 0.719314 0.205 Uiso 1 1 calc R U . . .
H80B H 0.435800 0.461048 0.714837 0.205 Uiso 1 1 calc R U . . .
H80C H 0.408739 0.450303 0.748377 0.205 Uiso 1 1 calc R U . . .
C81 C 0.1321(5) 0.3681(5) 0.4982(3) 0.045(3) Uani 1 1 d . . . . .
C82 C 0.0745(8) 0.2076(7) 0.4461(4) 0.087(5) Uani 1 1 d . . . . .
H82 H 0.110441 0.191539 0.442090 0.105 Uiso 1 1 calc R U . . .
C83 C 0.0363(12) 0.1157(9) 0.4474(8) 0.202(15) Uani 1 1 d . . . . .
H83A H 0.014678 0.099596 0.464446 0.303 Uiso 1 1 calc R U . . .
H83B H 0.076498 0.105594 0.449244 0.303 Uiso 1 1 calc R U . . .
H83C H 0.021348 0.102787 0.427494 0.303 Uiso 1 1 calc R U . . .
C84 C -0.0266(8) 0.1985(9) 0.4540(5) 0.128(7) Uani 1 1 d . . . . .
H84A H -0.054105 0.169191 0.455335 0.193 Uiso 1 1 calc R U . . .
H84B H -0.036750 0.222053 0.436642 0.193 Uiso 1 1 calc R U . . .
H84C H -0.027052 0.219018 0.473398 0.193 Uiso 1 1 calc R U . . .
C85 C 0.3563(8) 0.1637(7) 0.4580(4) 0.084(5) Uani 1 1 d . . . . .
H85 H 0.318305 0.166477 0.465415 0.101 Uiso 1 1 calc R U . . .
C86 C 0.4443(8) 0.1102(8) 0.4529(5) 0.125(8) Uani 1 1 d . . . . .
H86A H 0.449202 0.121776 0.431291 0.188 Uiso 1 1 calc R U . . .
H86B H 0.455105 0.072526 0.454812 0.188 Uiso 1 1 calc R U . . .
H86C H 0.468483 0.131994 0.466449 0.188 Uiso 1 1 calc R U . . .
C87 C 0.3562(9) 0.0689(8) 0.4752(5) 0.124(7) Uani 1 1 d . . . . .
H87A H 0.315063 0.074821 0.476480 0.186 Uiso 1 1 calc R U . . .
H87B H 0.371368 0.061914 0.496003 0.186 Uiso 1 1 calc R U . . .
H87C H 0.363850 0.038070 0.461748 0.186 Uiso 1 1 calc R U . . .
C88 C 0.0703(7) 0.5327(6) 0.5486(3) 0.069(4) Uani 1 1 d . . . . .
H88 H 0.105671 0.547615 0.554883 0.083 Uiso 1 1 calc R U . . .
C89 C 0.0340(8) 0.6229(7) 0.5458(5) 0.110(7) Uani 1 1 d . . . . .
H89A H 0.020755 0.634415 0.566338 0.166 Uiso 1 1 calc R U . . .
H89B H 0.011490 0.640632 0.529685 0.166 Uiso 1 1 calc R U . . .
H89C H 0.074217 0.632354 0.543340 0.166 Uiso 1 1 calc R U . . .
C90 C -0.0292(6) 0.5425(7) 0.5366(4) 0.087(5) Uani 1 1 d . . . . .
H90A H -0.043268 0.556649 0.516789 0.130 Uiso 1 1 calc R U . . .
H90B H -0.055356 0.552542 0.553298 0.130 Uiso 1 1 calc R U . . .
H90C H -0.026699 0.503409 0.535331 0.130 Uiso 1 1 calc R U . . .
O17 O 0.3256(12) 0.3987(10) 0.2789(6) 0.263(12) Uiso 1 1 d D U . . .
N4 N 0.2678(6) 0.3953(5) 0.3189(3) 0.078(4) Uiso 1 1 d D U . . .
C91 C 0.3147(9) 0.3784(9) 0.3043(5) 0.168(10) Uiso 1 1 d D U . . .
H91 H 0.338576 0.351804 0.313151 0.201 Uiso 1 1 calc R U . . .
C93 C 0.2547(9) 0.3740(8) 0.3489(4) 0.112(7) Uiso 1 1 d D U . . .
H93A H 0.219380 0.390025 0.356562 0.168 Uiso 1 1 calc R U . . .
H93B H 0.250034 0.335105 0.347380 0.168 Uiso 1 1 calc R U . . .
H93C H 0.285833 0.382158 0.363288 0.168 Uiso 1 1 calc R U . . .
C92 C 0.2309(12) 0.4361(10) 0.3073(7) 0.223(15) Uiso 1 1 d D U . . .
H92A H 0.199446 0.441581 0.321932 0.334 Uiso 1 1 calc R U . . .
H92B H 0.252247 0.469453 0.304927 0.334 Uiso 1 1 calc R U . . .
H92C H 0.215553 0.425128 0.287097 0.334 Uiso 1 1 calc R U . . .
O18 O -0.0199(12) 0.1562(12) 0.5337(6) 0.278(13) Uiso 1 1 d D U . . .
N5 N 0.0520(10) 0.2153(9) 0.5304(4) 0.181(9) Uiso 1 1 d D U . . .
C94 C 0.0318(12) 0.1627(10) 0.5309(5) 0.179(11) Uiso 1 1 d D U . . .
H94 H 0.056976 0.133126 0.529169 0.215 Uiso 1 1 calc R U . . .
C96 C 0.1146(12) 0.2164(15) 0.5273(8) 0.266(19) Uiso 1 1 d D U . . .
H96A H 0.127783 0.253556 0.526970 0.400 Uiso 1 1 calc R U . . .
H96B H 0.131856 0.197672 0.544951 0.400 Uiso 1 1 calc R U . . .
H96C H 0.125750 0.198623 0.507928 0.400 Uiso 1 1 calc R U . . .
C95 C 0.0232(11) 0.2670(9) 0.5327(6) 0.165(10) Uiso 1 1 d D U . . .
H95A H 0.051422 0.295797 0.531406 0.247 Uiso 1 1 calc R U . . .
H95B H -0.004153 0.270597 0.515676 0.247 Uiso 1 1 calc R U . . .
H95C H 0.003181 0.269226 0.552628 0.247 Uiso 1 1 calc R U . . .

loop_
_atom_site_aniso_label
_atom_site_aniso_U_11
_atom_site_aniso_U_22
_atom_site_aniso_U_33
_atom_site_aniso_U_23
_atom_site_aniso_U_13
_atom_site_aniso_U_12
Br1 0.1264(17) 0.0579(11) 0.0956(14) -0.0050(10) 0.0248(12) -0.0041(11)
Br2 0.0596(9) 0.0609(9) 0.0486(9) 0.0007(7) 0.0084(7) 0.0046(7)
Br3 0.0853(12) 0.0597(10) 0.0475(9) -0.0033(7) -0.0038(8) 0.0087(8)
Br4 0.158(2) 0.0606(12) 0.1055(16) -0.0109(10) -0.0072(14) -0.0036(12)
Br5 0.158(5) 0.189(6) 0.104(4) -0.057(4) -0.008(3) 0.057(4)
Br6 0.0510(18) 0.108(3) 0.0592(19) -0.0248(18) 0.0031(15) -0.0099(18)
Cu1 0.0341(10) 0.0586(12) 0.0432(11) -0.0071(9) 0.0033(8) -0.0068(9)
Cu2 0.0604(13) 0.0552(12) 0.0556(12) -0.0061(10) 0.0091(10) 0.0002(10)
Cu3 0.0487(12) 0.0678(14) 0.0508(12) -0.0012(10) -0.0007(9) 0.0114(10)
Cu4 0.0302(9) 0.0590(12) 0.0327(10) -0.0007(8) -0.0015(8) 0.0056(8)
Cu5 0.0805(15) 0.0621(14) 0.0574(13) -0.0137(11) -0.0047(11) 0.0066(11)
Cu6 0.0381(10) 0.0590(12) 0.0485(11) -0.0108(9) -0.0038(8) 0.0141(9)
Cu7 0.0304(10) 0.0656(12) 0.0321(10) -0.0036(9) -0.0028(8) 0.0141(9)
Cu8 0.0575(13) 0.0969(17) 0.0530(13) -0.0183(12) 0.0065(10) -0.0135(12)
S1 0.0312(17) 0.074(2) 0.049(2) -0.0047(17) -0.0032(15) 0.0000(16)
S2 0.056(2) 0.069(2) 0.061(2) -0.0185(19) 0.0079(18) -0.0058(19)
S3 0.0352(19) 0.092(3) 0.054(2) -0.0092(19) 0.0014(16) 0.0062(18)
S4 0.050(2) 0.051(2) 0.0456(19) -0.0038(16) -0.0043(15) -0.0081(16)
S5 0.063(2) 0.076(3) 0.066(2) -0.028(2) -0.0029(19) 0.003(2)
S6 0.0375(19) 0.074(2) 0.051(2) -0.0102(18) 0.0017(15) 0.0037(17)
S7 0.061(2) 0.063(2) 0.044(2) -0.0006(17) 0.0060(17) 0.0181(18)
S8 0.035(2) 0.156(5) 0.067(3) -0.038(3) -0.0085(18) 0.005(2)
O1 0.045(5) 0.074(6) 0.038(4) -0.008(4) 0.006(4) -0.006(4)
O2 0.051(5) 0.081(6) 0.052(5) -0.016(5) 0.015(4) -0.007(5)
O3 0.028(4) 0.065(5) 0.043(5) -0.002(4) 0.002(3) 0.001(4)
O4 0.032(4) 0.055(5) 0.037(4) -0.002(3) -0.002(3) 0.002(4)
O5 0.047(5) 0.063(6) 0.047(4) -0.016(4) -0.001(4) 0.007(4)
O6 0.039(4) 0.057(5) 0.044(5) 0.000(4) 0.005(4) 0.013(4)
O7 0.030(4) 0.088(6) 0.040(5) -0.009(4) -0.012(4) 0.014(4)
O8 0.057(5) 0.082(7) 0.056(5) -0.027(5) -0.009(4) 0.003(5)
O9 0.026(4) 0.082(6) 0.044(5) -0.017(4) 0.004(3) -0.001(4)
O10 0.031(4) 0.060(5) 0.037(4) -0.004(4) -0.005(3) 0.011(4)
O11 0.039(5) 0.073(6) 0.043(5) -0.011(4) -0.006(4) 0.010(4)
O12 0.027(4) 0.078(6) 0.034(4) -0.009(4) -0.002(3) 0.003(4)
O13 0.057(6) 0.085(6) 0.072(7) -0.012(6) 0.019(5) -0.029(5)
O14 0.073(7) 0.075(7) 0.109(9) 0.017(6) 0.015(6) 0.018(6)
O15 0.059(6) 0.068(5) 0.062(6) -0.006(5) -0.005(5) 0.026(5)
O16 0.151(14) 0.155(13) 0.162(14) -0.053(11) 0.063(11) -0.089(11)
N1 0.102(9) 0.098(9) 0.096(10) -0.021(9) 0.024(9) -0.047(7)
N2 0.085(8) 0.082(8) 0.088(10) 0.018(7) 0.004(7) 0.014(6)
N3 0.063(6) 0.066(6) 0.087(9) -0.008(7) -0.007(7) 0.024(5)
C1 0.042(7) 0.064(8) 0.044(5) -0.011(5) -0.005(5) -0.012(5)
C2 0.041(7) 0.073(8) 0.047(6) -0.002(6) 0.004(5) -0.009(5)
C3 0.041(8) 0.091(10) 0.043(5) -0.003(6) 0.001(5) -0.013(6)
C4 0.049(8) 0.092(10) 0.047(6) -0.006(6) -0.001(5) -0.014(6)
C5 0.056(8) 0.086(10) 0.046(6) -0.021(7) -0.004(6) -0.009(6)
C6 0.043(7) 0.074(9) 0.046(5) -0.014(6) 0.001(5) -0.009(6)
C7 0.075(9) 0.117(11) 0.043(6) -0.009(7) -0.007(6) -0.020(7)
C8 0.123(13) 0.167(19) 0.064(11) -0.003(12) 0.030(10) -0.017(12)
C9 0.125(16) 0.133(12) 0.088(13) -0.016(11) -0.052(12) -0.022(11)
C10 0.102(12) 0.139(14) 0.058(10) 0.008(10) -0.020(9) -0.005(10)
C11 0.050(7) 0.061(9) 0.053(6) -0.006(6) 0.014(5) -0.002(6)
C12 0.040(6) 0.055(8) 0.064(6) -0.014(6) 0.015(5) 0.003(6)
C13 0.060(7) 0.055(8) 0.055(6) -0.009(6) 0.006(6) 0.004(6)
C14 0.052(7) 0.067(9) 0.056(6) -0.002(6) 0.012(5) 0.012(6)
C15 0.048(8) 0.074(10) 0.064(7) -0.004(7) 0.013(5) 0.003(7)
C16 0.035(6) 0.065(8) 0.060(6) -0.002(6) 0.003(5) 0.008(6)
C17 0.100(12) 0.110(12) 0.054(7) -0.005(9) 0.028(7) 0.004(9)
C18 0.21(2) 0.189(18) 0.077(14) -0.023(14) 0.078(14) -0.074(17)
C19 0.52(5) 0.20(2) 0.17(2) 0.07(2) 0.24(3) 0.20(3)
C20 0.16(2) 0.62(6) 0.058(11) -0.01(2) 0.016(11) -0.12(3)
C21 0.038(7) 0.067(6) 0.043(7) -0.009(5) -0.004(5) -0.015(5)
C22 0.045(7) 0.074(8) 0.051(8) -0.011(6) 0.004(5) -0.007(6)
C23 0.056(9) 0.094(8) 0.052(8) -0.005(7) 0.008(6) -0.011(7)
C24 0.043(8) 0.085(7) 0.074(9) 0.002(7) 0.010(6) -0.024(6)
C25 0.064(8) 0.069(8) 0.048(8) -0.007(6) 0.004(6) -0.020(6)
C26 0.034(6) 0.065(6) 0.046(7) -0.008(6) -0.002(5) -0.014(5)
C27 0.089(11) 0.112(11) 0.071(10) 0.008(7) 0.008(7) -0.046(8)
C28 0.23(3) 0.15(2) 0.28(3) 0.060(18) 0.19(2) 0.004(18)
C29 0.29(3) 0.19(2) 0.14(2) 0.008(14) 0.007(17) -0.19(2)
C30 0.109(14) 0.24(3) 0.17(2) 0.13(2) 0.006(12) -0.046(14)
C31 0.032(6) 0.055(6) 0.039(7) -0.001(5) 0.002(5) 0.010(5)
C32 0.038(6) 0.060(6) 0.034(6) -0.006(5) 0.000(5) 0.008(5)
C33 0.049(8) 0.070(7) 0.040(7) 0.000(6) -0.009(6) 0.016(5)
C34 0.070(9) 0.064(7) 0.062(8) 0.005(6) -0.014(6) 0.011(6)
C35 0.063(8) 0.043(7) 0.060(8) 0.000(6) -0.009(6) 0.011(6)
C36 0.045(6) 0.045(6) 0.043(7) -0.006(5) -0.002(5) 0.008(5)
C37 0.108(12) 0.070(9) 0.119(14) 0.026(8) -0.045(9) 0.010(9)
C38 0.21(3) 0.078(11) 0.17(2) 0.021(11) -0.006(16) 0.043(15)
C39 0.23(2) 0.14(2) 0.15(2) 0.082(16) 0.042(16) 0.036(18)
C40 0.33(3) 0.119(18) 0.33(3) 0.122(19) -0.26(3) -0.09(2)
C41 0.032(7) 0.086(9) 0.043(5) -0.013(5) -0.009(5) 0.010(6)
C42 0.049(7) 0.090(10) 0.056(6) -0.033(6) 0.001(6) 0.007(7)
C43 0.064(10) 0.166(15) 0.058(7) -0.048(9) 0.006(7) -0.037(10)
C44 0.063(10) 0.180(16) 0.066(8) -0.055(8) 0.020(7) -0.045(10)
C45 0.041(8) 0.139(13) 0.054(7) -0.033(7) 0.007(6) -0.017(8)
C46 0.040(7) 0.086(9) 0.058(7) -0.020(6) 0.009(6) 0.003(6)
C47 0.098(13) 0.27(2) 0.071(9) -0.074(12) 0.029(8) -0.093(13)
C48 0.24(3) 0.29(2) 0.118(19) -0.112(19) 0.117(18) -0.06(2)
C49 0.123(16) 0.57(6) 0.059(11) -0.05(2) 0.022(10) -0.14(2)
C50 0.149(19) 0.29(2) 0.049(11) -0.045(14) 0.033(11) -0.105(17)
C51 0.040(6) 0.060(6) 0.029(6) -0.006(5) -0.008(5) 0.000(5)
C52 0.055(7) 0.068(7) 0.035(7) -0.006(5) 0.006(5) 0.004(6)
C53 0.058(9) 0.092(9) 0.046(8) 0.012(7) 0.023(7) 0.016(6)
C54 0.061(9) 0.087(8) 0.080(11) 0.022(7) 0.012(7) 0.016(7)
C55 0.053(8) 0.068(8) 0.074(10) 0.015(7) 0.005(6) 0.016(7)
C56 0.048(7) 0.066(7) 0.045(8) 0.008(6) -0.002(6) 0.011(5)
C57 0.114(13) 0.105(11) 0.119(15) 0.047(9) 0.045(10) 0.023(10)
C58 0.17(2) 0.18(2) 0.19(2) 0.110(17) 0.115(18) 0.082(19)
C59 0.134(16) 0.21(3) 0.24(3) 0.16(2) 0.033(15) 0.036(17)
C60 0.35(4) 0.094(15) 0.17(2) 0.043(12) 0.072(19) -0.07(2)
C61 0.032(7) 0.098(7) 0.036(7) -0.015(6) 0.003(5) 0.035(6)
C62 0.050(7) 0.092(7) 0.032(7) -0.003(6) 0.003(6) 0.038(6)
C63 0.090(11) 0.125(11) 0.038(8) 0.007(7) 0.002(6) 0.065(8)
C64 0.081(10) 0.158(11) 0.055(9) -0.012(9) -0.008(7) 0.085(9)
C65 0.073(11) 0.168(11) 0.055(9) -0.022(9) -0.016(8) 0.074(9)
C66 0.035(7) 0.136(10) 0.058(9) -0.026(7) -0.013(6) 0.040(7)
C67 0.177(17) 0.212(16) 0.108(12) 0.010(12) -0.049(11) 0.137(16)
C68 0.16(3) 0.27(5) 0.092(13) 0.02(2) -0.06(2) 0.10(4)
C69 0.20(3) 0.204(18) 0.14(4) 0.03(2) -0.05(4) 0.13(2)
C70 0.177(17) 0.212(16) 0.108(12) 0.010(12) -0.049(11) 0.137(16)
C68A 0.25(3) 0.23(4) 0.12(3) 0.06(3) -0.02(2) 0.16(3)
C69A 0.22(4) 0.22(4) 0.14(3) 0.02(2) -0.04(2) 0.18(3)
C70A 0.22(4) 0.31(4) 0.15(3) -0.02(3) -0.11(3) 0.17(3)
C71 0.054(7) 0.071(9) 0.053(6) -0.026(6) -0.005(5) -0.017(6)
C72 0.049(7) 0.116(12) 0.052(6) -0.026(8) 0.001(6) -0.007(7)
C73 0.070(10) 0.127(15) 0.057(6) -0.026(9) -0.007(6) 0.014(9)
C74 0.069(9) 0.109(13) 0.055(6) -0.017(7) 0.004(6) -0.002(8)
C75 0.084(9) 0.076(10) 0.057(6) -0.025(7) 0.005(7) 0.005(8)
C76 0.059(7) 0.065(9) 0.058(6) -0.017(7) 0.004(5) -0.009(6)
C77 0.118(14) 0.180(18) 0.057(7) -0.036(11) -0.011(8) 0.031(12)
C78 0.139(18) 0.50(5) 0.087(16) 0.04(2) 0.052(15) 0.08(2)
C79 0.51(5) 0.181(19) 0.16(2) -0.042(18) -0.22(3) 0.02(2)
C80 0.108(14) 0.21(2) 0.089(14) -0.005(15) -0.023(12) 0.023(14)
C81 0.030(5) 0.061(8) 0.043(6) -0.005(5) -0.003(4) 0.009(5)
C82 0.075(9) 0.087(8) 0.099(13) -0.020(10) 0.015(10) -0.028(8)
C83 0.19(2) 0.095(10) 0.32(4) -0.08(2) 0.11(3) -0.079(13)
C84 0.073(9) 0.173(18) 0.140(18) -0.025(16) 0.004(12) -0.053(10)
C85 0.075(11) 0.088(9) 0.091(12) 0.018(9) 0.011(9) 0.015(7)
C86 0.098(11) 0.107(16) 0.17(2) 0.018(15) 0.039(14) 0.024(11)
C87 0.125(15) 0.110(13) 0.136(18) 0.047(13) -0.015(14) -0.019(12)
C88 0.065(8) 0.078(7) 0.065(9) -0.005(8) -0.004(8) 0.025(6)
C89 0.085(12) 0.071(7) 0.18(2) -0.020(12) -0.001(13) 0.024(8)
C90 0.050(7) 0.111(13) 0.099(13) -0.008(11) 0.006(8) 0.019(7)

loop_
_atom_type_symbol
_atom_type_description
_atom_type_scat_dispersion_real
_atom_type_scat_dispersion_imag
_atom_type_scat_source
C C 0.0181 0.0091 'International Tables Vol C Tables 4.2.6.8 and 6.1.1.4'
H H 0.0000 0.0000 'International Tables Vol C Tables 4.2.6.8 and 6.1.1.4'
Br Br -0.6763 1.2805 'International Tables Vol C Tables 4.2.6.8 and 6.1.1.4'
Cu Cu -1.9646 0.5888 'International Tables Vol C Tables 4.2.6.8 and 6.1.1.4'
N N 0.0311 0.0180 'International Tables Vol C Tables 4.2.6.8 and 6.1.1.4'
O O 0.0492 0.0322 'International Tables Vol C Tables 4.2.6.8 and 6.1.1.4'
S S 0.3331 0.5567 'International Tables Vol C Tables 4.2.6.8 and 6.1.1.4'

loop_
_exptl_crystal_face_index_h
_exptl_crystal_face_index_k
_exptl_crystal_face_index_l
_exptl_crystal_face_perp_dist
0 0 -1 0.0147
0 0 1 0.0110
1 0 1 0.0332
-1 0 -1 0.0415
2 -2 1 0.0433
0 2 1 0.0469
-1 -2 -2 0.0772
-1 0 2 0.0299
1 0 -2 0.0334

loop_
_geom_angle_atom_site_label_1
_geom_angle_atom_site_label_2
_geom_angle_atom_site_label_3
_geom_angle
_geom_angle_site_symmetry_1
_geom_angle_site_symmetry_3
_geom_angle_publ_flag
O1 Cu1 S1 82.1(3) . . ?
O1 Cu1 O4 92.2(3) . . ?
O1 Cu1 O13 91.4(4) . . ?
O4 Cu1 S1 81.7(2) . . ?
O9 Cu1 S1 102.2(3) . . ?
O9 Cu1 O1 174.8(4) . . ?
O9 Cu1 O4 91.3(3) . . ?
O9 Cu1 O13 85.4(4) . . ?
O13 Cu1 S1 95.3(3) . . ?
O13 Cu1 O4 175.0(4) . . ?
Br1 Cu2 Br2 97.81(9) . . ?
S2 Cu2 Br1 93.70(13) . . ?
S2 Cu2 Br2 168.46(14) . . ?
O1 Cu2 Br1 124.1(3) . . ?
O1 Cu2 Br2 88.1(2) . . ?
O1 Cu2 S2 84.7(2) . . ?
O2 Cu2 Br1 132.9(3) . . ?
O2 Cu2 Br2 88.8(2) . . ?
O2 Cu2 S2 84.0(3) . . ?
O2 Cu2 O1 102.6(4) . . ?
Br5 Cu3 S3 107.3(2) . . ?
O2 Cu3 Br5 169.3(3) . . ?
O2 Cu3 S3 81.8(3) . . ?
O2 Cu3 O3 90.1(4) . . ?
O3 Cu3 Br5 96.5(3) . . ?
O3 Cu3 S3 82.8(2) . . ?
O14 Cu3 Br5 83.7(4) . . ?
O14 Cu3 S3 92.6(3) . . ?
O14 Cu3 O2 90.3(5) . . ?
O14 Cu3 O3 175.3(4) . . ?
S4 Cu4 Cu7 109.73(10) . . ?
O3 Cu4 Cu7 127.0(2) . . ?
O3 Cu4 S4 83.2(3) . . ?
O4 Cu4 Cu7 135.2(2) . . ?
O4 Cu4 S4 83.7(3) . . ?
O4 Cu4 O3 96.2(3) . . ?
O4 Cu4 O10 93.8(3) . . ?
O10 Cu4 Cu7 41.5(2) . . ?
O10 Cu4 S4 113.0(2) . . ?
O10 Cu4 O3 161.8(3) . . ?
O12 Cu4 Cu7 37.7(2) . . ?
O12 Cu4 S4 100.1(3) . . ?
O12 Cu4 O3 90.3(3) . . ?
O12 Cu4 O4 172.8(3) . . ?
O12 Cu4 O10 79.2(3) . . ?
Br4 Cu5 Br3 97.82(10) . . ?
S5 Cu5 Br3 168.24(15) . . ?
S5 Cu5 Br4 93.93(14) . . ?
O5 Cu5 Br3 87.8(2) . . ?
O5 Cu5 Br4 130.6(3) . . ?
O5 Cu5 S5 84.1(3) . . ?
O8 Cu5 Br3 88.7(3) . . ?
O8 Cu5 Br4 125.8(3) . . ?
O8 Cu5 S5 84.9(3) . . ?
O8 Cu5 O5 103.3(4) . . ?
O5 Cu6 S6 82.1(3) . . ?
O5 Cu6 O6 90.5(3) . . ?
O5 Cu6 O15 91.9(4) . . ?
O6 Cu6 S6 82.2(3) . . ?
O6 Cu6 O15 175.2(4) . . ?
O11 Cu6 S6 102.2(3) . . ?
O11 Cu6 O5 175.6(4) . . ?
O11 Cu6 O6 91.0(3) . . ?
O11 Cu6 O15 87.0(4) . . ?
O15 Cu6 S6 94.0(3) . . ?
S7 Cu7 Cu4 110.06(10) . . ?
O6 Cu7 Cu4 135.3(2) . . ?
O6 Cu7 S7 83.2(3) . . ?
O6 Cu7 O7 95.9(3) . . ?
O6 Cu7 O10 93.9(3) . . ?
O7 Cu7 Cu4 127.1(2) . . ?
O7 Cu7 S7 83.9(3) . . ?
O10 Cu7 Cu4 41.4(2) . . ?
O10 Cu7 S7 110.9(3) . . ?
O10 Cu7 O7 163.1(4) . . ?
O12 Cu7 Cu4 37.7(2) . . ?
O12 Cu7 S7 98.3(3) . . ?
O12 Cu7 O6 172.9(3) . . ?
O12 Cu7 O7 91.1(3) . . ?
O12 Cu7 O10 79.1(3) . . ?
Br6 Cu8 S8 101.92(14) . . ?
O7 Cu8 Br6 98.0(3) . . ?
O7 Cu8 S8 82.5(3) . . ?
O7 Cu8 O16 174.3(5) . . ?
O8 Cu8 Br6 171.7(3) . . ?
O8 Cu8 S8 82.8(3) . . ?
O8 Cu8 O7 89.4(4) . . ?
O8 Cu8 O16 87.4(5) . . ?
O16 Cu8 Br6 84.9(4) . . ?
O16 Cu8 S8 101.8(5) . . ?
C2 S1 Cu1 91.5(4) . . ?
C32 S1 Cu1 90.9(4) . . ?
C32 S1 C2 103.1(6) . . ?
C6 S2 Cu2 97.1(4) . . ?
C6 S2 C12 104.0(6) . . ?
C12 S2 Cu2 97.3(5) . . ?
C16 S3 Cu3 91.3(4) . . ?
C22 S3 Cu3 92.4(4) . . ?
C22 S3 C16 103.4(6) . . ?
C26 S4 Cu4 92.4(5) . . ?
C26 S4 C36 100.8(6) . . ?
C36 S4 Cu4 92.7(4) . . ?
C42 S5 Cu5 97.3(5) . . ?
C42 S5 C76 103.8(7) . . ?
C76 S5 Cu5 96.5(5) . . ?
C46 S6 Cu6 91.4(5) . . ?
C46 S6 C52 103.8(6) . . ?
C52 S6 Cu6 90.3(4) . . ?
C56 S7 Cu7 92.6(4) . . ?
C62 S7 Cu7 92.6(5) . . ?
C62 S7 C56 101.0(6) . . ?
C66 S8 Cu8 92.2(4) . . ?
C66 S8 C72 101.6(7) . . ?
C72 S8 Cu8 91.6(5) . . ?
Cu1 O1 Cu2 117.7(4) . . ?
C1 O1 Cu1 122.3(8) . . ?
C1 O1 Cu2 119.3(7) . . ?
Cu3 O2 Cu2 114.6(4) . . ?
C11 O2 Cu2 118.1(8) . . ?
C11 O2 Cu3 124.1(8) . . ?
Cu3 O3 Cu4 116.2(4) . . ?
C21 O3 Cu3 121.8(7) . . ?
C21 O3 Cu4 121.9(8) . . ?
Cu4 O4 Cu1 110.6(4) . . ?
C31 O4 Cu1 120.4(7) . . ?
C31 O4 Cu4 121.9(7) . . ?
Cu6 O5 Cu5 117.2(4) . . ?
C41 O5 Cu5 120.1(8) . . ?
C41 O5 Cu6 122.7(8) . . ?
Cu7 O6 Cu6 109.7(4) . . ?
C51 O6 Cu6 121.6(7) . . ?
C51 O6 Cu7 122.1(7) . . ?
Cu8 O7 Cu7 116.9(4) . . ?
C61 O7 Cu7 118.5(8) . . ?
C61 O7 Cu8 123.2(8) . . ?
Cu8 O8 Cu5 117.8(5) . . ?
C71 O8 Cu5 118.1(8) . . ?
C71 O8 Cu8 123.7(9) . . ?
C81 O9 Cu1 130.3(7) . . ?
Cu4 O10 Cu7 97.1(3) . . ?
C81 O10 Cu4 131.4(7) . . ?
C81 O10 Cu7 131.4(7) . . ?
C81 O11 Cu6 130.4(8) . . ?
Cu4 O12 Cu7 104.5(3) . . ?
Cu4 O12 H12 122.9 . . ?
Cu7 O12 H12 109.6 . . ?
C82 O13 Cu1 128.3(11) . . ?
C85 O14 Cu3 126.0(11) . . ?
C88 O15 Cu6 124.5(10) . . ?
Cu8 O16 H16A 102(6) . . ?
Cu8 O16 H16B 151(5) . . ?
H16A O16 H16B 106.9(3) . . ?
C82 N1 C83 121.9(18) . . ?
C82 N1 C84 121.0(17) . . ?
C84 N1 C83 117.1(16) . . ?
C85 N2 C86 121.5(15) . . ?
C85 N2 C87 122.9(16) . . ?
C87 N2 C86 115.6(15) . . ?
C88 N3 C89 120.5(14) . . ?
C88 N3 C90 120.1(14) . . ?
C90 N3 C89 119.1(13) . . ?
O1 C1 C2 124.5(11) . . ?
O1 C1 C6 119.1(11) . . ?
C2 C1 C6 116.5(11) . . ?
C1 C2 S1 119.5(9) . . ?
C1 C2 C3 121.6(12) . . ?
C3 C2 S1 118.8(10) . . ?
C2 C3 H3 119.2 . . ?
C4 C3 C2 121.5(13) . . ?
C4 C3 H3 119.2 . . ?
C3 C4 C5 117.8(11) . . ?
C3 C4 C7 122.7(12) . . ?
C5 C4 C7 119.6(12) . . ?
C4 C5 H5 119.4 . . ?
C6 C5 C4 121.1(12) . . ?
C6 C5 H5 119.4 . . ?
C1 C6 S2 119.4(9) . . ?
C5 C6 S2 119.2(10) . . ?
C5 C6 C1 121.4(12) . . ?
C4 C7 C8 108.8(12) . . ?
C9 C7 C4 109.7(13) . . ?
C9 C7 C8 106.4(14) . . ?
C10 C7 C4 113.1(12) . . ?
C10 C7 C8 108.4(14) . . ?
C10 C7 C9 110.2(13) . . ?
C7 C8 H8A 109.5 . . ?
C7 C8 H8B 109.5 . . ?
C7 C8 H8C 109.5 . . ?
H8A C8 H8B 109.5 . . ?
H8A C8 H8C 109.5 . . ?
H8B C8 H8C 109.5 . . ?
C7 C9 H9A 109.5 . . ?
C7 C9 H9B 109.5 . . ?
C7 C9 H9C 109.5 . . ?
H9A C9 H9B 109.5 . . ?
H9A C9 H9C 109.5 . . ?
H9B C9 H9C 109.5 . . ?
C7 C10 H10A 109.5 . . ?
C7 C10 H10B 109.5 . . ?
C7 C10 H10C 109.5 . . ?
H10A C10 H10B 109.5 . . ?
H10A C10 H10C 109.5 . . ?
H10B C10 H10C 109.5 . . ?
O2 C11 C12 124.3(12) . . ?
O2 C11 C16 121.1(12) . . ?
C12 C11 C16 114.6(12) . . ?
C11 C12 S2 115.4(10) . . ?
C13 C12 S2 121.1(11) . . ?
C13 C12 C11 123.5(12) . . ?
C12 C13 H13 119.2 . . ?
C12 C13 C14 121.6(13) . . ?
C14 C13 H13 119.2 . . ?
C13 C14 C15 117.1(13) . . ?
C13 C14 C17 123.1(14) . . ?
C15 C14 C17 119.7(14) . . ?
C14 C15 H15 119.2 . . ?
C16 C15 C14 121.7(13) . . ?
C16 C15 H15 119.2 . . ?
C11 C16 S3 119.4(10) . . ?
C15 C16 S3 119.4(10) . . ?
C15 C16 C11 121.2(13) . . ?
C18 C17 C14 115.4(16) . . ?
C18 C17 C20 106(2) . . ?
C19 C17 C14 108.7(16) . . ?
C19 C17 C18 109(2) . . ?
C19 C17 C20 108(3) . . ?
C20 C17 C14 110.4(16) . . ?
C17 C18 H18A 109.5 . . ?
C17 C18 H18B 109.5 . . ?
C17 C18 H18C 109.5 . . ?
H18A C18 H18B 109.5 . . ?
H18A C18 H18C 109.5 . . ?
H18B C18 H18C 109.5 . . ?
C17 C19 H19A 109.5 . . ?
C17 C19 H19B 109.5 . . ?
C17 C19 H19C 109.5 . . ?
H19A C19 H19B 109.5 . . ?
H19A C19 H19C 109.5 . . ?
H19B C19 H19C 109.5 . . ?
C17 C20 H20A 109.5 . . ?
C17 C20 H20B 109.5 . . ?
C17 C20 H20C 109.5 . . ?
H20A C20 H20B 109.5 . . ?
H20A C20 H20C 109.5 . . ?
H20B C20 H20C 109.5 . . ?
O3 C21 C22 122.9(13) . . ?
O3 C21 C26 119.3(11) . . ?
C22 C21 C26 117.8(12) . . ?
C21 C22 S3 120.0(11) . . ?
C23 C22 S3 119.5(11) . . ?
C23 C22 C21 120.5(14) . . ?
C22 C23 H23 118.4 . . ?
C22 C23 C24 123.2(14) . . ?
C24 C23 H23 118.4 . . ?
C23 C24 C27 122.7(15) . . ?
C25 C24 C23 113.8(14) . . ?
C25 C24 C27 123.4(16) . . ?
C24 C25 H25 117.1 . . ?
C24 C25 C26 125.9(15) . . ?
C26 C25 H25 117.1 . . ?
C21 C26 S4 122.8(10) . . ?
C25 C26 S4 118.4(11) . . ?
C25 C26 C21 118.8(12) . . ?
C28 C27 C24 113.2(18) . . ?
C29 C27 C24 105.4(15) . . ?
C29 C27 C28 109(2) . . ?
C30 C27 C24 111.5(15) . . ?
C30 C27 C28 109(2) . . ?
C30 C27 C29 109(2) . . ?
C27 C28 H28A 109.5 . . ?
C27 C28 H28B 109.5 . . ?
C27 C28 H28C 109.5 . . ?
H28A C28 H28B 109.5 . . ?
H28A C28 H28C 109.5 . . ?
H28B C28 H28C 109.5 . . ?
C27 C29 H29A 109.5 . . ?
C27 C29 H29B 109.5 . . ?
C27 C29 H29C 109.5 . . ?
H29A C29 H29B 109.5 . . ?
H29A C29 H29C 109.5 . . ?
H29B C29 H29C 109.5 . . ?
C27 C30 H30A 109.5 . . ?
C27 C30 H30B 109.5 . . ?
C27 C30 H30C 109.5 . . ?
H30A C30 H30B 109.5 . . ?
H30A C30 H30C 109.5 . . ?
H30B C30 H30C 109.5 . . ?
O4 C31 C32 122.9(11) . . ?
O4 C31 C36 122.4(10) . . ?
C32 C31 C36 114.7(11) . . ?
C31 C32 S1 120.7(10) . . ?
C33 C32 S1 118.3(9) . . ?
C33 C32 C31 121.0(12) . . ?
C32 C33 H33 118.8 . . ?
C34 C33 C32 122.4(12) . . ?
C34 C33 H33 118.8 . . ?
C33 C34 C37 121.8(14) . . ?
C35 C34 C33 115.9(13) . . ?
C35 C34 C37 122.3(15) . . ?
C34 C35 H35 118.5 . . ?
C36 C35 C34 123.0(14) . . ?
C36 C35 H35 118.5 . . ?
C31 C36 S4 117.8(9) . . ?
C35 C36 S4 119.4(10) . . ?
C35 C36 C31 122.7(12) . . ?
C34 C37 C39 107.7(15) . . ?
C38 C37 C34 112.1(18) . . ?
C38 C37 C39 102(2) . . ?
C40 C37 C34 111.9(17) . . ?
C40 C37 C38 115(2) . . ?
C40 C37 C39 107(2) . . ?
C37 C38 H38A 109.5 . . ?
C37 C38 H38B 109.5 . . ?
C37 C38 H38C 109.5 . . ?
H38A C38 H38B 109.5 . . ?
H38A C38 H38C 109.5 . . ?
H38B C38 H38C 109.5 . . ?
C37 C39 H39A 109.5 . . ?
C37 C39 H39B 109.5 . . ?
C37 C39 H39C 109.5 . . ?
H39A C39 H39B 109.5 . . ?
H39A C39 H39C 109.5 . . ?
H39B C39 H39C 109.5 . . ?
C37 C40 H40A 109.5 . . ?
C37 C40 H40B 109.5 . . ?
C37 C40 H40C 109.5 . . ?
H40A C40 H40B 109.5 . . ?
H40A C40 H40C 109.5 . . ?
H40B C40 H40C 109.5 . . ?
O5 C41 C42 118.2(13) . . ?
O5 C41 C46 123.0(12) . . ?
C46 C41 C42 118.7(13) . . ?
C41 C42 S5 119.9(11) . . ?
C43 C42 S5 120.7(12) . . ?
C43 C42 C41 119.3(15) . . ?
C42 C43 H43 118.2 . . ?
C42 C43 C44 123.6(15) . . ?
C44 C43 H43 118.2 . . ?
C43 C44 C47 120.7(16) . . ?
C45 C44 C43 115.1(15) . . ?
C45 C44 C47 123.7(16) . . ?
C44 C45 H45 117.8 . . ?
C44 C45 C46 124.4(16) . . ?
C46 C45 H45 117.8 . . ?
C41 C46 S6 120.8(10) . . ?
C45 C46 S6 120.4(12) . . ?
C45 C46 C41 118.8(13) . . ?
C44 C47 C48 110(2) . . ?
C44 C47 C49 105.7(16) . . ?
C48 C47 C49 108(2) . . ?
C50 C47 C44 111.8(18) . . ?
C50 C47 C48 112(2) . . ?
C50 C47 C49 109(3) . . ?
C47 C48 H48A 109.5 . . ?
C47 C48 H48B 109.5 . . ?
C47 C48 H48C 109.5 . . ?
H48A C48 H48B 109.5 . . ?
H48A C48 H48C 109.5 . . ?
H48B C48 H48C 109.5 . . ?
C47 C49 H49A 109.5 . . ?
C47 C49 H49B 109.5 . . ?
C47 C49 H49C 109.5 . . ?
H49A C49 H49B 109.5 . . ?
H49A C49 H49C 109.5 . . ?
H49B C49 H49C 109.5 . . ?
C47 C50 H50A 109.5 . . ?
C47 C50 H50B 109.5 . . ?
C47 C50 H50C 109.5 . . ?
H50A C50 H50B 109.5 . . ?
H50A C50 H50C 109.5 . . ?
H50B C50 H50C 109.5 . . ?
O6 C51 C52 120.9(11) . . ?
O6 C51 C56 122.8(11) . . ?
C56 C51 C52 116.3(12) . . ?
C51 C52 S6 121.5(10) . . ?
C53 C52 S6 118.5(10) . . ?
C53 C52 C51 119.5(12) . . ?
C52 C53 H53 118.0 . . ?
C54 C53 C52 123.9(13) . . ?
C54 C53 H53 118.0 . . ?
C53 C54 C55 115.3(14) . . ?
C53 C54 C57 124.3(15) . . ?
C55 C54 C57 120.4(15) . . ?
C54 C55 H55 118.8 . . ?
C56 C55 C54 122.3(14) . . ?
C56 C55 H55 118.8 . . ?
C51 C56 S7 118.4(10) . . ?
C55 C56 S7 119.0(10) . . ?
C55 C56 C51 122.6(12) . . ?
C54 C57 C58 115.6(17) . . ?
C54 C57 C60 107.9(18) . . ?
C58 C57 C60 104(2) . . ?
C59 C57 C54 111.0(19) . . ?
C59 C57 C58 109(2) . . ?
C59 C57 C60 110(2) . . ?
C57 C58 H58A 109.5 . . ?
C57 C58 H58B 109.5 . . ?
C57 C58 H58C 109.5 . . ?
H58A C58 H58B 109.5 . . ?
H58A C58 H58C 109.5 . . ?
H58B C58 H58C 109.5 . . ?
C57 C59 H59A 109.5 . . ?
C57 C59 H59B 109.5 . . ?
C57 C59 H59C 109.5 . . ?
H59A C59 H59B 109.5 . . ?
H59A C59 H59C 109.5 . . ?
H59B C59 H59C 109.5 . . ?
C57 C60 H60A 109.5 . . ?
C57 C60 H60B 109.5 . . ?
C57 C60 H60C 109.5 . . ?
H60A C60 H60B 109.5 . . ?
H60A C60 H60C 109.5 . . ?
H60B C60 H60C 109.5 . . ?
O7 C61 C62 124.2(11) . . ?
O7 C61 C66 118.4(13) . . ?
C62 C61 C66 117.4(12) . . ?
C61 C62 S7 120.7(9) . . ?
C61 C62 C63 121.6(13) . . ?
C63 C62 S7 117.6(12) . . ?
C62 C63 H63 119.6 . . ?
C64 C63 C62 120.8(15) . . ?
C64 C63 H63 119.6 . . ?
C63 C64 C65 118.9(13) . . ?
C63 C64 C67 122.2(16) . . ?
C65 C64 C67 118.9(14) . . ?
C64 C65 H65 119.5 . . ?
C66 C65 C64 121.0(14) . . ?
C66 C65 H65 119.5 . . ?
C61 C66 S8 122.3(11) . . ?
C65 C66 S8 117.6(11) . . ?
C65 C66 C61 120.1(15) . . ?
C64 C67 C68 110(2) . . ?
C64 C67 C68A 108(2) . . ?
C69 C67 C64 112(2) . . ?
C69 C67 C68 105(2) . . ?
C69 C67 C70 114(2) . . ?
C70 C67 C64 108.2(19) . . ?
C70 C67 C68 107(2) . . ?
C69A C67 C64 110(2) . . ?
C69A C67 C68A 108(3) . . ?
C70A C67 C64 117(2) . . ?
C70A C67 C68A 95(3) . . ?
C70A C67 C69A 117(3) . . ?
C67 C68 H68A 109.5 . . ?
C67 C68 H68B 109.5 . . ?
C67 C68 H68C 109.5 . . ?
H68A C68 H68B 109.5 . . ?
H68A C68 H68C 109.5 . . ?
H68B C68 H68C 109.5 . . ?
C67 C69 H69A 109.5 . . ?
C67 C69 H69B 109.5 . . ?
C67 C69 H69C 109.5 . . ?
H69A C69 H69B 109.5 . . ?
H69A C69 H69C 109.5 . . ?
H69B C69 H69C 109.5 . . ?
C67 C70 H70A 109.5 . . ?
C67 C70 H70B 109.5 . . ?
C67 C70 H70C 109.5 . . ?
H70A C70 H70B 109.5 . . ?
H70A C70 H70C 109.5 . . ?
H70B C70 H70C 109.5 . . ?
C67 C68A H68D 109.5 . . ?
C67 C68A H68E 109.5 . . ?
C67 C68A H68F 109.5 . . ?
H68D C68A H68E 109.5 . . ?
H68D C68A H68F 109.5 . . ?
H68E C68A H68F 109.5 . . ?
C67 C69A H69D 109.5 . . ?
C67 C69A H69E 109.5 . . ?
C67 C69A H69F 109.5 . . ?
H69D C69A H69E 109.5 . . ?
H69D C69A H69F 109.5 . . ?
H69E C69A H69F 109.5 . . ?
C67 C70A H70D 109.5 . . ?
C67 C70A H70E 109.5 . . ?
C67 C70A H70F 109.5 . . ?
H70D C70A H70E 109.5 . . ?
H70D C70A H70F 109.5 . . ?
H70E C70A H70F 109.5 . . ?
O8 C71 C72 120.5(12) . . ?
O8 C71 C76 122.5(13) . . ?
C76 C71 C72 117.0(13) . . ?
C71 C72 S8 121.0(11) . . ?
C71 C72 C73 120.3(14) . . ?
C73 C72 S8 118.7(12) . . ?
C72 C73 H73 119.4 . . ?
C74 C73 C72 121.2(15) . . ?
C74 C73 H73 119.4 . . ?
C73 C74 C77 122.2(15) . . ?
C75 C74 C73 117.0(14) . . ?
C75 C74 C77 120.8(14) . . ?
C74 C75 H75 119.0 . . ?
C74 C75 C76 121.9(14) . . ?
C76 C75 H75 119.0 . . ?
C71 C76 S5 118.0(11) . . ?
C71 C76 C75 122.4(14) . . ?
C75 C76 S5 119.6(11) . . ?
C78 C77 C74 109.8(16) . . ?
C78 C77 C80 107(2) . . ?
C79 C77 C74 107.5(17) . . ?
C79 C77 C78 110(2) . . ?
C79 C77 C80 109(2) . . ?
C80 C77 C74 113.2(15) . . ?
C77 C78 H78A 109.5 . . ?
C77 C78 H78B 109.5 . . ?
C77 C78 H78C 109.5 . . ?
H78A C78 H78B 109.5 . . ?
H78A C78 H78C 109.5 . . ?
H78B C78 H78C 109.5 . . ?
C77 C79 H79A 109.5 . . ?
C77 C79 H79B 109.5 . . ?
C77 C79 H79C 109.5 . . ?
H79A C79 H79B 109.5 . . ?
H79A C79 H79C 109.5 . . ?
H79B C79 H79C 109.5 . . ?
C77 C80 H80A 109.5 . . ?
C77 C80 H80B 109.5 . . ?
C77 C80 H80C 109.5 . . ?
H80A C80 H80B 109.5 . . ?
H80A C80 H80C 109.5 . . ?
H80B C80 H80C 109.5 . . ?
O9 C81 O10 120.9(10) . . ?
O9 C81 O11 118.9(10) . . ?
O11 C81 O10 120.2(11) . . ?
O13 C82 N1 124.3(18) . . ?
O13 C82 H82 117.9 . . ?
N1 C82 H82 117.9 . . ?
N1 C83 H83A 109.5 . . ?
N1 C83 H83B 109.5 . . ?
N1 C83 H83C 109.5 . . ?
H83A C83 H83B 109.5 . . ?
H83A C83 H83C 109.5 . . ?
H83B C83 H83C 109.5 . . ?
N1 C84 H84A 109.5 . . ?
N1 C84 H84B 109.5 . . ?
N1 C84 H84C 109.5 . . ?
H84A C84 H84B 109.5 . . ?
H84A C84 H84C 109.5 . . ?
H84B C84 H84C 109.5 . . ?
O14 C85 N2 123.7(16) . . ?
O14 C85 H85 118.1 . . ?
N2 C85 H85 118.1 . . ?
N2 C86 H86A 109.5 . . ?
N2 C86 H86B 109.5 . . ?
N2 C86 H86C 109.5 . . ?
H86A C86 H86B 109.5 . . ?
H86A C86 H86C 109.5 . . ?
H86B C86 H86C 109.5 . . ?
N2 C87 H87A 109.5 . . ?
N2 C87 H87B 109.5 . . ?
N2 C87 H87C 109.5 . . ?
H87A C87 H87B 109.5 . . ?
H87A C87 H87C 109.5 . . ?
H87B C87 H87C 109.5 . . ?
O15 C88 N3 121.8(15) . . ?
O15 C88 H88 119.1 . . ?
N3 C88 H88 119.1 . . ?
N3 C89 H89A 109.5 . . ?
N3 C89 H89B 109.5 . . ?
N3 C89 H89C 109.5 . . ?
H89A C89 H89B 109.5 . . ?
H89A C89 H89C 109.5 . . ?
H89B C89 H89C 109.5 . . ?
N3 C90 H90A 109.5 . . ?
N3 C90 H90B 109.5 . . ?
N3 C90 H90C 109.5 . . ?
H90A C90 H90B 109.5 . . ?
H90A C90 H90C 109.5 . . ?
H90B C90 H90C 109.5 . . ?
C91 N4 C93 118.9(16) . . ?
C91 N4 C92 124.2(18) . . ?
C92 N4 C93 116.8(18) . . ?
O17 C91 N4 117(3) . . ?
O17 C91 H91 121.3 . . ?
N4 C91 H91 121.3 . . ?
N4 C93 H93A 109.5 . . ?
N4 C93 H93B 109.5 . . ?
N4 C93 H93C 109.5 . . ?
H93A C93 H93B 109.5 . . ?
H93A C93 H93C 109.5 . . ?
H93B C93 H93C 109.5 . . ?
N4 C92 H92A 109.5 . . ?
N4 C92 H92B 109.5 . . ?
N4 C92 H92C 109.5 . . ?
H92A C92 H92B 109.5 . . ?
H92A C92 H92C 109.5 . . ?
H92B C92 H92C 109.5 . . ?
C94 N5 C96 111(2) . . ?
C94 N5 C95 132(2) . . ?
C95 N5 C96 117(3) . . ?
O18 C94 N5 117(3) . . ?
O18 C94 H94 121.3 . . ?
N5 C94 H94 121.3 . . ?
N5 C96 H96A 109.5 . . ?
N5 C96 H96B 109.5 . . ?
N5 C96 H96C 109.5 . . ?
H96A C96 H96B 109.5 . . ?
H96A C96 H96C 109.5 . . ?
H96B C96 H96C 109.5 . . ?
N5 C95 H95A 109.5 . . ?
N5 C95 H95B 109.5 . . ?
N5 C95 H95C 109.5 . . ?
H95A C95 H95B 109.5 . . ?
H95A C95 H95C 109.5 . . ?
H95B C95 H95C 109.5 . . ?

loop_
_geom_bond_atom_site_label_1
_geom_bond_atom_site_label_2
_geom_bond_distance
_geom_bond_site_symmetry_2
_geom_bond_publ_flag
Br1 Cu2 2.372(3) . ?
Br2 Cu2 2.440(2) . ?
Br3 Cu5 2.431(2) . ?
Br4 Cu5 2.361(3) . ?
Br5 Cu3 2.260(5) . ?
Br6 Cu8 2.372(4) . ?
Cu1 S1 2.629(4) . ?
Cu1 O1 1.958(8) . ?
Cu1 O4 1.987(8) . ?
Cu1 O9 1.915(8) . ?
Cu1 O13 1.985(9) . ?
Cu2 S2 2.347(4) . ?
Cu2 O1 2.066(9) . ?
Cu2 O2 2.052(9) . ?
Cu3 S3 2.589(4) . ?
Cu3 O2 1.966(9) . ?
Cu3 O3 1.993(9) . ?
Cu3 O14 1.962(11) . ?
Cu4 Cu7 3.026(2) . ?
Cu4 S4 2.526(4) . ?
Cu4 O3 2.030(8) . ?
Cu4 O4 1.946(7) . ?
Cu4 O10 2.016(8) . ?
Cu4 O12 1.913(7) . ?
Cu5 S5 2.346(4) . ?
Cu5 O5 2.081(9) . ?
Cu5 O8 2.053(9) . ?
Cu6 S6 2.620(4) . ?
Cu6 O5 1.960(8) . ?
Cu6 O6 1.971(8) . ?
Cu6 O11 1.924(8) . ?
Cu6 O15 2.001(9) . ?
Cu7 S7 2.531(4) . ?
Cu7 O6 1.948(8) . ?
Cu7 O7 2.021(8) . ?
Cu7 O10 2.020(7) . ?
Cu7 O12 1.913(7) . ?
Cu8 S8 2.565(5) . ?
Cu8 O7 1.992(10) . ?
Cu8 O8 1.956(9) . ?
Cu8 O16 2.058(13) . ?
S1 C2 1.784(13) . ?
S1 C32 1.761(13) . ?
S2 C6 1.770(14) . ?
S2 C12 1.799(13) . ?
S3 C16 1.801(14) . ?
S3 C22 1.794(15) . ?
S4 C26 1.785(13) . ?
S4 C36 1.806(12) . ?
S5 C42 1.760(16) . ?
S5 C76 1.793(15) . ?
S6 C46 1.757(14) . ?
S6 C52 1.771(14) . ?
S7 C56 1.794(13) . ?
S7 C62 1.763(14) . ?
S8 C66 1.758(17) . ?
S8 C72 1.785(15) . ?
O1 C1 1.344(14) . ?
O2 C11 1.303(15) . ?
O3 C21 1.355(15) . ?
O4 C31 1.337(14) . ?
O5 C41 1.333(15) . ?
O6 C51 1.327(14) . ?
O7 C61 1.344(15) . ?
O8 C71 1.334(16) . ?
O9 C81 1.281(14) . ?
O10 C81 1.331(14) . ?
O11 C81 1.284(14) . ?
O12 H12 0.8349 . ?
O13 C82 1.226(19) . ?
O14 C85 1.231(18) . ?
O15 C88 1.279(17) . ?
O16 H16A 0.8400(13) . ?
O16 H16B 0.8400(12) . ?
N1 C82 1.29(2) . ?
N1 C83 1.53(3) . ?
N1 C84 1.47(2) . ?
N2 C85 1.35(2) . ?
N2 C86 1.48(2) . ?
N2 C87 1.48(2) . ?
N3 C88 1.310(18) . ?
N3 C89 1.47(2) . ?
N3 C90 1.466(19) . ?
C1 C2 1.384(15) . ?
C1 C6 1.435(15) . ?
C2 C3 1.397(15) . ?
C3 H3 0.9500 . ?
C3 C4 1.386(16) . ?
C4 C5 1.401(17) . ?
C4 C7 1.546(17) . ?
C5 H5 0.9500 . ?
C5 C6 1.374(16) . ?
C7 C8 1.55(2) . ?
C7 C9 1.54(2) . ?
C7 C10 1.53(2) . ?
C8 H8A 0.9800 . ?
C8 H8B 0.9800 . ?
C8 H8C 0.9800 . ?
C9 H9A 0.9800 . ?
C9 H9B 0.9800 . ?
C9 H9C 0.9800 . ?
C10 H10A 0.9800 . ?
C10 H10B 0.9800 . ?
C10 H10C 0.9800 . ?
C11 C12 1.392(18) . ?
C11 C16 1.431(18) . ?
C12 C13 1.365(18) . ?
C13 H13 0.9500 . ?
C13 C14 1.377(19) . ?
C14 C15 1.389(19) . ?
C14 C17 1.54(2) . ?
C15 H15 0.9500 . ?
C15 C16 1.385(18) . ?
C17 C18 1.45(3) . ?
C17 C19 1.43(3) . ?
C17 C20 1.52(3) . ?
C18 H18A 0.9800 . ?
C18 H18B 0.9800 . ?
C18 H18C 0.9800 . ?
C19 H19A 0.9800 . ?
C19 H19B 0.9800 . ?
C19 H19C 0.9800 . ?
C20 H20A 0.9800 . ?
C20 H20B 0.9800 . ?
C20 H20C 0.9800 . ?
C21 C22 1.400(18) . ?
C21 C26 1.400(18) . ?
C22 C23 1.382(19) . ?
C23 H23 0.9500 . ?
C23 C24 1.41(2) . ?
C24 C25 1.368(19) . ?
C24 C27 1.52(2) . ?
C25 H25 0.9500 . ?
C25 C26 1.389(18) . ?
C27 C28 1.49(3) . ?
C27 C29 1.48(3) . ?
C27 C30 1.47(3) . ?
C28 H28A 0.9800 . ?
C28 H28B 0.9800 . ?
C28 H28C 0.9800 . ?
C29 H29A 0.9800 . ?
C29 H29B 0.9800 . ?
C29 H29C 0.9800 . ?
C30 H30A 0.9800 . ?
C30 H30B 0.9800 . ?
C30 H30C 0.9800 . ?
C31 C32 1.407(17) . ?
C31 C36 1.418(17) . ?
C32 C33 1.404(18) . ?
C33 H33 0.9500 . ?
C33 C34 1.387(19) . ?
C34 C35 1.376(19) . ?
C34 C37 1.54(2) . ?
C35 H35 0.9500 . ?
C35 C36 1.356(17) . ?
C37 C38 1.42(3) . ?
C37 C39 1.60(3) . ?
C37 C40 1.38(3) . ?
C38 H38A 0.9800 . ?
C38 H38B 0.9800 . ?
C38 H38C 0.9800 . ?
C39 H39A 0.9800 . ?
C39 H39B 0.9800 . ?
C39 H39C 0.9800 . ?
C40 H40A 0.9800 . ?
C40 H40B 0.9800 . ?
C40 H40C 0.9800 . ?
C41 C42 1.438(19) . ?
C41 C46 1.40(2) . ?
C42 C43 1.37(2) . ?
C43 H43 0.9500 . ?
C43 C44 1.41(2) . ?
C44 C45 1.39(2) . ?
C44 C47 1.54(2) . ?
C45 H45 0.9500 . ?
C45 C46 1.394(19) . ?
C47 C48 1.55(4) . ?
C47 C49 1.59(3) . ?
C47 C50 1.45(3) . ?
C48 H48A 0.9800 . ?
C48 H48B 0.9800 . ?
C48 H48C 0.9800 . ?
C49 H49A 0.9800 . ?
C49 H49B 0.9800 . ?
C49 H49C 0.9800 . ?
C50 H50A 0.9800 . ?
C50 H50B 0.9800 . ?
C50 H50C 0.9800 . ?
C51 C52 1.424(17) . ?
C51 C56 1.397(18) . ?
C52 C53 1.417(19) . ?
C53 H53 0.9500 . ?
C53 C54 1.38(2) . ?
C54 C55 1.41(2) . ?
C54 C57 1.48(2) . ?
C55 H55 0.9500 . ?
C55 C56 1.383(19) . ?
C57 C58 1.52(3) . ?
C57 C59 1.48(3) . ?
C57 C60 1.54(3) . ?
C58 H58A 0.9800 . ?
C58 H58B 0.9800 . ?
C58 H58C 0.9800 . ?
C59 H59A 0.9800 . ?
C59 H59B 0.9800 . ?
C59 H59C 0.9800 . ?
C60 H60A 0.9800 . ?
C60 H60B 0.9800 . ?
C60 H60C 0.9800 . ?
C61 C62 1.385(16) . ?
C61 C66 1.441(16) . ?
C62 C63 1.399(15) . ?
C63 H63 0.9500 . ?
C63 C64 1.373(18) . ?
C64 C65 1.41(2) . ?
C64 C67 1.541(18) . ?
C65 H65 0.9500 . ?
C65 C66 1.379(17) . ?
C67 C68 1.56(2) . ?
C67 C69 1.53(2) . ?
C67 C70 1.54(3) . ?
C67 C68A 1.57(3) . ?
C67 C69A 1.53(2) . ?
C67 C70A 1.52(3) . ?
C68 H68A 0.9800 . ?
C68 H68B 0.9800 . ?
C68 H68C 0.9800 . ?
C69 H69A 0.9800 . ?
C69 H69B 0.9800 . ?
C69 H69C 0.9800 . ?
C70 H70A 0.9800 . ?
C70 H70B 0.9800 . ?
C70 H70C 0.9800 . ?
C68A H68D 0.9800 . ?
C68A H68E 0.9800 . ?
C68A H68F 0.9800 . ?
C69A H69D 0.9800 . ?
C69A H69E 0.9800 . ?
C69A H69F 0.9800 . ?
C70A H70D 0.9800 . ?
C70A H70E 0.9800 . ?
C70A H70F 0.9800 . ?
C71 C72 1.40(2) . ?
C71 C76 1.383(19) . ?
C72 C73 1.42(2) . ?
C73 H73 0.9500 . ?
C73 C74 1.41(2) . ?
C74 C75 1.37(2) . ?
C74 C77 1.52(2) . ?
C75 H75 0.9500 . ?
C75 C76 1.39(2) . ?
C77 C78 1.497(18) . ?
C77 C79 1.472(18) . ?
C77 C80 1.506(18) . ?
C78 H78A 0.9800 . ?
C78 H78B 0.9800 . ?
C78 H78C 0.9800 . ?
C79 H79A 0.9800 . ?
C79 H79B 0.9800 . ?
C79 H79C 0.9800 . ?
C80 H80A 0.9800 . ?
C80 H80B 0.9800 . ?
C80 H80C 0.9800 . ?
C82 H82 0.9500 . ?
C83 H83A 0.9800 . ?
C83 H83B 0.9800 . ?
C83 H83C 0.9800 . ?
C84 H84A 0.9800 . ?
C84 H84B 0.9800 . ?
C84 H84C 0.9800 . ?
C85 H85 0.9500 . ?
C86 H86A 0.9800 . ?
C86 H86B 0.9800 . ?
C86 H86C 0.9800 . ?
C87 H87A 0.9800 . ?
C87 H87B 0.9800 . ?
C87 H87C 0.9800 . ?
C88 H88 0.9500 . ?
C89 H89A 0.9800 . ?
C89 H89B 0.9800 . ?
C89 H89C 0.9800 . ?
C90 H90A 0.9800 . ?
C90 H90B 0.9800 . ?
C90 H90C 0.9800 . ?
O17 C91 1.234(18) . ?
N4 C91 1.337(16) . ?
N4 C93 1.430(13) . ?
N4 C92 1.429(14) . ?
C91 H91 0.9500 . ?
C93 H93A 0.9800 . ?
C93 H93B 0.9800 . ?
C93 H93C 0.9800 . ?
C92 H92A 0.9800 . ?
C92 H92B 0.9800 . ?
C92 H92C 0.9800 . ?
O18 C94 1.233(18) . ?
N5 C94 1.398(17) . ?
N5 C96 1.477(15) . ?
N5 C95 1.463(14) . ?
C94 H94 0.9500 . ?
C96 H96A 0.9800 . ?
C96 H96B 0.9800 . ?
C96 H96C 0.9800 . ?
C95 H95A 0.9800 . ?
C95 H95B 0.9800 . ?
C95 H95C 0.9800 . ?

loop_
_geom_torsion_atom_site_label_1
_geom_torsion_atom_site_label_2
_geom_torsion_atom_site_label_3
_geom_torsion_atom_site_label_4
_geom_torsion
_geom_torsion_site_symmetry_1
_geom_torsion_site_symmetry_2
_geom_torsion_site_symmetry_3
_geom_torsion_site_symmetry_4
_geom_torsion_publ_flag
Cu1 S1 C2 C1 2.0(11) . . . . ?
Cu1 S1 C2 C3 178.6(10) . . . . ?
Cu1 S1 C32 C31 8.1(10) . . . . ?
Cu1 S1 C32 C33 -170.6(9) . . . . ?
Cu1 O1 C1 C2 -3.0(17) . . . . ?
Cu1 O1 C1 C6 178.0(9) . . . . ?
Cu1 O4 C31 C32 -19.2(14) . . . . ?
Cu1 O4 C31 C36 159.7(9) . . . . ?
Cu1 O9 C81 O10 1.8(18) . . . . ?
Cu1 O9 C81 O11 -178.7(8) . . . . ?
Cu1 O13 C82 N1 -172.3(13) . . . . ?
Cu2 S2 C6 C1 -1.5(11) . . . . ?
Cu2 S2 C6 C5 176.9(11) . . . . ?
Cu2 S2 C12 C11 -3.2(11) . . . . ?
Cu2 S2 C12 C13 175.4(11) . . . . ?
Cu2 O1 C1 C2 -172.8(10) . . . . ?
Cu2 O1 C1 C6 8.2(15) . . . . ?
Cu2 O2 C11 C12 10.2(18) . . . . ?
Cu2 O2 C11 C16 -172.1(10) . . . . ?
Cu3 S3 C16 C11 9.2(11) . . . . ?
Cu3 S3 C16 C15 -172.8(11) . . . . ?
Cu3 S3 C22 C21 1.0(11) . . . . ?
Cu3 S3 C22 C23 179.9(11) . . . . ?
Cu3 O2 C11 C12 168.6(11) . . . . ?
Cu3 O2 C11 C16 -13.6(18) . . . . ?
Cu3 O3 C21 C22 6.4(15) . . . . ?
Cu3 O3 C21 C26 -173.2(8) . . . . ?
Cu3 O14 C85 N2 -173.2(12) . . . . ?
Cu4 S4 C26 C21 -4.6(10) . . . . ?
Cu4 S4 C26 C25 174.1(10) . . . . ?
Cu4 S4 C36 C31 -5.3(9) . . . . ?
Cu4 S4 C36 C35 175.0(10) . . . . ?
Cu4 O3 C21 C22 -177.7(9) . . . . ?
Cu4 O3 C21 C26 2.7(14) . . . . ?
Cu4 O4 C31 C32 -166.8(8) . . . . ?
Cu4 O4 C31 C36 12.1(15) . . . . ?
Cu4 O10 C81 O9 28.9(17) . . . . ?
Cu4 O10 C81 O11 -150.6(9) . . . . ?
Cu5 S5 C42 C41 5.5(12) . . . . ?
Cu5 S5 C42 C43 -178.6(14) . . . . ?
Cu5 S5 C76 C71 1.7(12) . . . . ?
Cu5 S5 C76 C75 -178.1(12) . . . . ?
Cu5 O5 C41 C42 5.2(15) . . . . ?
Cu5 O5 C41 C46 -177.1(10) . . . . ?
Cu5 O8 C71 C72 179.7(11) . . . . ?
Cu5 O8 C71 C76 0.4(18) . . . . ?
Cu6 S6 C46 C41 -2.0(12) . . . . ?
Cu6 S6 C46 C45 175.7(13) . . . . ?
Cu6 S6 C52 C51 4.1(10) . . . . ?
Cu6 S6 C52 C53 -167.5(11) . . . . ?
Cu6 O5 C41 C42 -175.5(9) . . . . ?
Cu6 O5 C41 C46 2.2(17) . . . . ?
Cu6 O6 C51 C52 -21.7(14) . . . . ?
Cu6 O6 C51 C56 159.6(9) . . . . ?
Cu6 O11 C81 O9 -175.8(8) . . . . ?
Cu6 O11 C81 O10 3.7(18) . . . . ?
Cu6 O15 C88 N3 -177.2(10) . . . . ?
Cu7 S7 C56 C51 -2.7(10) . . . . ?
Cu7 S7 C56 C55 174.8(11) . . . . ?
Cu7 S7 C62 C61 -2.5(10) . . . . ?
Cu7 S7 C62 C63 -179.8(10) . . . . ?
Cu7 O6 C51 C52 -170.4(8) . . . . ?
Cu7 O6 C51 C56 10.9(15) . . . . ?
Cu7 O7 C61 C62 -1.8(15) . . . . ?
Cu7 O7 C61 C66 179.5(8) . . . . ?
Cu7 O10 C81 O9 -153.3(9) . . . . ?
Cu7 O10 C81 O11 27.2(17) . . . . ?
Cu8 S8 C66 C61 -4.0(11) . . . . ?
Cu8 S8 C66 C65 174.5(11) . . . . ?
Cu8 S8 C72 C71 2.3(14) . . . . ?
Cu8 S8 C72 C73 -177.8(14) . . . . ?
Cu8 O7 C61 C62 -167.8(9) . . . . ?
Cu8 O7 C61 C66 13.5(14) . . . . ?
Cu8 O8 C71 C72 -7.4(19) . . . . ?
Cu8 O8 C71 C76 173.3(10) . . . . ?
S1 C2 C3 C4 -178.0(10) . . . . ?
S1 C32 C33 C34 179.4(11) . . . . ?
S2 C12 C13 C14 -174.9(11) . . . . ?
S3 C22 C23 C24 -176.8(11) . . . . ?
S5 C42 C43 C44 -173.3(16) . . . . ?
S6 C52 C53 C54 173.3(13) . . . . ?
S7 C62 C63 C64 -180.0(11) . . . . ?
S8 C72 C73 C74 -178.9(14) . . . . ?
O1 C1 C2 S1 -0.1(18) . . . . ?
O1 C1 C2 C3 -176.6(12) . . . . ?
O1 C1 C6 S2 -3.8(17) . . . . ?
O1 C1 C6 C5 177.8(12) . . . . ?
O2 C11 C12 S2 -3.7(19) . . . . ?
O2 C11 C12 C13 177.6(13) . . . . ?
O2 C11 C16 S3 -0.6(19) . . . . ?
O2 C11 C16 C15 -178.6(13) . . . . ?
O3 C21 C22 S3 -4.6(17) . . . . ?
O3 C21 C22 C23 176.6(12) . . . . ?
O3 C21 C26 S4 2.4(16) . . . . ?
O3 C21 C26 C25 -176.4(11) . . . . ?
O4 C31 C32 S1 3.9(16) . . . . ?
O4 C31 C32 C33 -177.5(11) . . . . ?
O4 C31 C36 S4 -2.2(16) . . . . ?
O4 C31 C36 C35 177.4(11) . . . . ?
O5 C41 C42 S5 -7.6(18) . . . . ?
O5 C41 C42 C43 176.5(14) . . . . ?
O5 C41 C46 S6 0.5(19) . . . . ?
O5 C41 C46 C45 -177.1(13) . . . . ?
O6 C51 C52 S6 8.7(16) . . . . ?
O6 C51 C52 C53 -179.8(12) . . . . ?
O6 C51 C56 S7 -3.8(17) . . . . ?
O6 C51 C56 C55 178.7(12) . . . . ?
O7 C61 C62 S7 3.3(18) . . . . ?
O7 C61 C62 C63 -179.6(11) . . . . ?
O7 C61 C66 S8 -4.1(17) . . . . ?
O7 C61 C66 C65 177.5(12) . . . . ?
O8 C71 C72 S8 2(2) . . . . ?
O8 C71 C72 C73 -177.8(15) . . . . ?
O8 C71 C76 S5 -1.6(19) . . . . ?
O8 C71 C76 C75 178.2(14) . . . . ?
C1 C2 C3 C4 -1(2) . . . . ?
C2 S1 C32 C31 -83.6(10) . . . . ?
C2 S1 C32 C33 97.7(10) . . . . ?
C2 C1 C6 S2 177.1(10) . . . . ?
C2 C1 C6 C5 -1.3(19) . . . . ?
C2 C3 C4 C5 -1(2) . . . . ?
C2 C3 C4 C7 177.9(13) . . . . ?
C3 C4 C5 C6 2(2) . . . . ?
C3 C4 C7 C8 121.6(16) . . . . ?
C3 C4 C7 C9 -122.4(16) . . . . ?
C3 C4 C7 C10 1(2) . . . . ?
C4 C5 C6 S2 -179.3(11) . . . . ?
C4 C5 C6 C1 -1(2) . . . . ?
C5 C4 C7 C8 -59.6(19) . . . . ?
C5 C4 C7 C9 56.4(18) . . . . ?
C5 C4 C7 C10 179.9(14) . . . . ?
C6 S2 C12 C11 96.0(11) . . . . ?
C6 S2 C12 C13 -85.4(12) . . . . ?
C6 C1 C2 S1 179.0(9) . . . . ?
C6 C1 C2 C3 2.4(19) . . . . ?
C7 C4 C5 C6 -176.9(13) . . . . ?
C11 C12 C13 C14 4(2) . . . . ?
C12 S2 C6 C1 -100.9(11) . . . . ?
C12 S2 C6 C5 77.5(12) . . . . ?
C12 C11 C16 S3 177.4(10) . . . . ?
C12 C11 C16 C15 -1(2) . . . . ?
C12 C13 C14 C15 -6(2) . . . . ?
C12 C13 C14 C17 177.6(14) . . . . ?
C13 C14 C15 C16 5(2) . . . . ?
C13 C14 C17 C18 146.2(19) . . . . ?
C13 C14 C17 C19 -92(3) . . . . ?
C13 C14 C17 C20 27(3) . . . . ?
C14 C15 C16 S3 -179.8(11) . . . . ?
C14 C15 C16 C11 -2(2) . . . . ?
C15 C14 C17 C18 -30(3) . . . . ?
C15 C14 C17 C19 92(3) . . . . ?
C15 C14 C17 C20 -150(2) . . . . ?
C16 S3 C22 C21 92.9(11) . . . . ?
C16 S3 C22 C23 -88.3(12) . . . . ?
C16 C11 C12 S2 178.4(10) . . . . ?
C16 C11 C12 C13 0(2) . . . . ?
C17 C14 C15 C16 -178.3(14) . . . . ?
C21 C22 C23 C24 2(2) . . . . ?
C22 S3 C16 C11 -83.6(12) . . . . ?
C22 S3 C16 C15 94.5(12) . . . . ?
C22 C21 C26 S4 -177.3(9) . . . . ?
C22 C21 C26 C25 4.0(18) . . . . ?
C22 C23 C24 C25 -1(2) . . . . ?
C22 C23 C24 C27 -176.6(14) . . . . ?
C23 C24 C25 C26 1(2) . . . . ?
C23 C24 C27 C28 0(3) . . . . ?
C23 C24 C27 C29 -119(2) . . . . ?
C23 C24 C27 C30 124(2) . . . . ?
C24 C25 C26 S4 178.5(12) . . . . ?
C24 C25 C26 C21 -3(2) . . . . ?
C25 C24 C27 C28 -176(2) . . . . ?
C25 C24 C27 C29 66(2) . . . . ?
C25 C24 C27 C30 -52(2) . . . . ?
C26 S4 C36 C31 87.7(10) . . . . ?
C26 S4 C36 C35 -92.0(11) . . . . ?
C26 C21 C22 S3 175.1(9) . . . . ?
C26 C21 C22 C23 -3.8(19) . . . . ?
C27 C24 C25 C26 176.9(14) . . . . ?
C31 C32 C33 C34 1(2) . . . . ?
C32 S1 C2 C1 93.2(11) . . . . ?
C32 S1 C2 C3 -90.1(11) . . . . ?
C32 C31 C36 S4 176.8(8) . . . . ?
C32 C31 C36 C35 -3.6(18) . . . . ?
C32 C33 C34 C35 -5(2) . . . . ?
C32 C33 C34 C37 177.4(15) . . . . ?
C33 C34 C35 C36 5(2) . . . . ?
C33 C34 C37 C38 123(2) . . . . ?
C33 C34 C37 C39 -125.6(19) . . . . ?
C33 C34 C37 C40 -9(3) . . . . ?
C34 C35 C36 S4 179.0(11) . . . . ?
C34 C35 C36 C31 -1(2) . . . . ?
C35 C34 C37 C38 -55(3) . . . . ?
C35 C34 C37 C39 57(2) . . . . ?
C35 C34 C37 C40 174(2) . . . . ?
C36 S4 C26 C21 -97.8(11) . . . . ?
C36 S4 C26 C25 80.9(11) . . . . ?
C36 C31 C32 S1 -175.1(9) . . . . ?
C36 C31 C32 C33 3.5(17) . . . . ?
C37 C34 C35 C36 -177.4(15) . . . . ?
C41 C42 C43 C44 3(3) . . . . ?
C42 S5 C76 C71 100.9(12) . . . . ?
C42 S5 C76 C75 -79.0(13) . . . . ?
C42 C41 C46 S6 178.2(10) . . . . ?
C42 C41 C46 C45 0(2) . . . . ?
C42 C43 C44 C45 -3(3) . . . . ?
C42 C43 C44 C47 -175(2) . . . . ?
C43 C44 C45 C46 2(3) . . . . ?
C43 C44 C47 C48 60(3) . . . . ?
C43 C44 C47 C49 -56(3) . . . . ?
C43 C44 C47 C50 -175(2) . . . . ?
C44 C45 C46 S6 -178.8(15) . . . . ?
C44 C45 C46 C41 -1(3) . . . . ?
C45 C44 C47 C48 -111(3) . . . . ?
C45 C44 C47 C49 132(2) . . . . ?
C45 C44 C47 C50 13(4) . . . . ?
C46 S6 C52 C51 -87.4(11) . . . . ?
C46 S6 C52 C53 101.0(12) . . . . ?
C46 C41 C42 S5 174.7(11) . . . . ?
C46 C41 C42 C43 -1(2) . . . . ?
C47 C44 C45 C46 174(2) . . . . ?
C51 C52 C53 C54 2(2) . . . . ?
C52 S6 C46 C41 88.7(13) . . . . ?
C52 S6 C46 C45 -93.6(13) . . . . ?
C52 C51 C56 S7 177.4(9) . . . . ?
C52 C51 C56 C55 -0.1(19) . . . . ?
C52 C53 C54 C55 -1(2) . . . . ?
C52 C53 C54 C57 178.3(18) . . . . ?
C53 C54 C55 C56 0(2) . . . . ?
C53 C54 C57 C58 -5(3) . . . . ?
C53 C54 C57 C59 -129(2) . . . . ?
C53 C54 C57 C60 110(2) . . . . ?
C54 C55 C56 S7 -176.7(12) . . . . ?
C54 C55 C56 C51 1(2) . . . . ?
C55 C54 C57 C58 174(2) . . . . ?
C55 C54 C57 C59 50(3) . . . . ?
C55 C54 C57 C60 -71(3) . . . . ?
C56 S7 C62 C61 -95.6(11) . . . . ?
C56 S7 C62 C63 87.1(11) . . . . ?
C56 C51 C52 S6 -172.5(9) . . . . ?
C56 C51 C52 C53 -1.0(18) . . . . ?
C57 C54 C55 C56 -179.5(17) . . . . ?
C61 C62 C63 C64 3(2) . . . . ?
C62 S7 C56 C51 90.5(11) . . . . ?
C62 S7 C56 C55 -92.0(12) . . . . ?
C62 C61 C66 S8 177.1(10) . . . . ?
C62 C61 C66 C65 -1.3(19) . . . . ?
C62 C63 C64 C65 -2(2) . . . . ?
C62 C63 C64 C67 178.8(15) . . . . ?
C63 C64 C65 C66 0(2) . . . . ?
C63 C64 C67 C68 -116(3) . . . . ?
C63 C64 C67 C69 1(3) . . . . ?
C63 C64 C67 C70 127(3) . . . . ?
C63 C64 C67 C68A -59(3) . . . . ?
C63 C64 C67 C69A 59(4) . . . . ?
C63 C64 C67 C70A -165(4) . . . . ?
C64 C65 C66 S8 -176.9(13) . . . . ?
C64 C65 C66 C61 2(2) . . . . ?
C65 C64 C67 C68 65(3) . . . . ?
C65 C64 C67 C69 -178(3) . . . . ?
C65 C64 C67 C70 -52(3) . . . . ?
C65 C64 C67 C68A 122(3) . . . . ?
C65 C64 C67 C69A -120(4) . . . . ?
C65 C64 C67 C70A 16(4) . . . . ?
C66 S8 C72 C71 -90.2(14) . . . . ?
C66 S8 C72 C73 89.7(14) . . . . ?
C66 C61 C62 S7 -178.0(9) . . . . ?
C66 C61 C62 C63 -0.9(19) . . . . ?
C67 C64 C65 C66 179.0(15) . . . . ?
C71 C72 C73 C74 1(3) . . . . ?
C72 S8 C66 C61 88.0(12) . . . . ?
C72 S8 C66 C65 -93.5(13) . . . . ?
C72 C71 C76 S5 179.1(11) . . . . ?
C72 C71 C76 C75 -1(2) . . . . ?
C72 C73 C74 C75 -4(3) . . . . ?
C72 C73 C74 C77 176.2(17) . . . . ?
C73 C74 C75 C76 5(3) . . . . ?
C73 C74 C77 C78 -132(2) . . . . ?
C73 C74 C77 C79 108(3) . . . . ?
C73 C74 C77 C80 -12(3) . . . . ?
C74 C75 C76 S5 177.8(13) . . . . ?
C74 C75 C76 C71 -2(2) . . . . ?
C75 C74 C77 C78 49(3) . . . . ?
C75 C74 C77 C79 -72(3) . . . . ?
C75 C74 C77 C80 168.1(18) . . . . ?
C76 S5 C42 C41 -93.1(12) . . . . ?
C76 S5 C42 C43 82.7(15) . . . . ?
C76 C71 C72 S8 -178.5(11) . . . . ?
C76 C71 C72 C73 2(2) . . . . ?
C77 C74 C75 C76 -175.7(16) . . . . ?
C83 N1 C82 O13 -177(2) . . . . ?
C84 N1 C82 O13 2(3) . . . . ?
C86 N2 C85 O14 4(3) . . . . ?
C87 N2 C85 O14 -175.0(18) . . . . ?
C89 N3 C88 O15 -179.1(15) . . . . ?
C90 N3 C88 O15 7(2) . . . . ?
C93 N4 C91 O17 -177.9(18) . . . . ?
C92 N4 C91 O17 -2(3) . . . . ?
C96 N5 C94 O18 179(2) . . . . ?
C95 N5 C94 O18 0(3) . . . . ?

loop_
_exptl_oxdiff_crystal_face_indexfrac_h
_exptl_oxdiff_crystal_face_indexfrac_k
_exptl_oxdiff_crystal_face_indexfrac_l
_exptl_oxdiff_crystal_face_x
_exptl_oxdiff_crystal_face_y
_exptl_oxdiff_crystal_face_z
-0.0000 0.0000 -0.9998 0.0315 0.0082 0.0149
0.0000 -0.0000 0.9998 -0.0315 -0.0082 -0.0149
1.0007 -0.0006 1.0005 -0.0430 0.0556 -0.0254
-1.0007 0.0006 -1.0005 0.0430 -0.0556 0.0254
2.0008 -2.0004 1.0013 -0.1089 0.1277 0.0742
0.0006 1.9992 0.9997 0.0229 -0.0165 -0.1251
-1.0013 -1.9986 -2.0003 0.0202 -0.0390 0.1505
-1.0007 0.0005 1.9989 -0.0515 -0.0800 -0.0193
1.0007 -0.0005 -1.9989 0.0515 0.0800 0.0193

loop_
_smtbx_masks_void_nr
_smtbx_masks_void_average_x
_smtbx_masks_void_average_y
_smtbx_masks_void_average_z
_smtbx_masks_void_volume
_smtbx_masks_void_count_electrons
_smtbx_masks_void_content
1 0.021 -0.051 0.130 49.9 0.0 ?
2 0.000 0.000 0.500 167.2 22.9 '2 ?'
3 -0.021 0.051 0.870 49.9 0.0 ?
4 -0.294 0.297 0.770 365.3 60.4 '1.5 DMF'
5 0.206 0.203 0.230 365.3 59.5 '1.5 DMF'
6 0.206 0.297 0.730 365.3 60.2 '1.5 DMF'
7 -0.294 0.203 0.270 365.3 61.3 '1.5 DMF'
8 -0.021 0.449 0.370 49.9 -0.1 ?
9 0.000 0.500 0.000 167.2 22.9 '2 ?'
10 0.021 0.551 0.630 49.9 0.0 ?
11 0.294 0.797 0.730 365.3 59.6 '1.5 DMF'
12 -0.206 0.703 0.270 365.3 60.7 '1.5 DMF'
13 -0.206 0.797 0.770 365.3 61.4 '1.5 DMF'
14 0.294 0.703 0.230 365.3 60.5 '1.5 DMF'
15 0.500 0.500 0.500 167.2 22.9 '2 ?'
16 0.500 1.000 0.000 167.2 22.9 '2 ?'
17 0.479 0.051 0.630 49.9 0.0 ?
18 0.479 0.449 0.130 49.9 0.0 ?
19 0.521 -0.051 0.370 49.9 0.0 ?
20 0.521 0.551 0.870 49.9 0.0 ?
